data_7710710
loop_
_publ_author_name
'Xing, Tian'
'Frese, Josef W. A.'
'Derbyshire, Max'
'Glenister, Mollie A.'
'Elsegood, Mark R. J.'
'Redshaw, Carl'

_publ_section_title
;
 Trinuclear zinc calix[4]arenes: synthesis, structure, and ring opening
 polymerization studies.
;
_journal_name_full 'Dalton transactions (Cambridge, England : 2003)'
_journal_paper_doi 10.1039/d2dt01496c
_journal_year 2022
_chemical_formula_moiety 'C112 H158 O10 Zn3, 4.5(C2 H3 N)'
_chemical_formula_sum 'C121 H171.5 N4.5 O10 Zn3'
_chemical_formula_weight 2045.23
_space_group_crystal_system triclinic
_space_group_IT_number 2
_space_group_name_Hall '-P 1'
_space_group_name_H-M_alt 'P -1'
_atom_sites_solution_hydrogens geom
_atom_sites_solution_primary iterative
_atom_sites_solution_secondary difmap
_audit_creation_method SHELXL-2018/3
_audit_update_record
;
2022-01-07 deposited with the CCDC.	2022-07-11 downloaded from the CCDC.
;
_cell_angle_alpha 70.0705(10)
_cell_angle_beta 84.4086(10)
_cell_angle_gamma 81.2304(9)
_cell_formula_units_Z 2
_cell_length_a 13.71849(16)
_cell_length_b 17.62314(17)
_cell_length_c 25.3027(3)
_cell_measurement_reflns_used 48906
_cell_measurement_temperature 100(2)
_cell_measurement_theta_max 69.98
_cell_measurement_theta_min 2.67
_cell_volume 5676.87(12)
_computing_cell_refinement 'CrysAlisPro 1.171.41.93a (Rigaku OD, 2020)'
_computing_data_collection 'CrysAlisPro 1.171.41.93a (Rigaku OD, 2020)'
_computing_data_reduction 'CrysAlisPro 1.171.41.93a (Rigaku OD, 2020)'
_computing_molecular_graphics 'Bruker SHELXTL'
_computing_publication_material 'Bruker SHELXTL'
_computing_structure_refinement 'SHELXL-2018/3 (Sheldrick, 2018)'
_computing_structure_solution 'SHELXT-2018/2 (Sheldrick, 2015)'
_diffrn_ambient_temperature 100(2)
_diffrn_detector_area_resol_mean 10
_diffrn_measured_fraction_theta_full 0.990
_diffrn_measured_fraction_theta_max 0.971
_diffrn_measurement_device 'four-circle diffractometer'
_diffrn_measurement_device_type
; 
Rigaku 007HF equipped with Varimax confocal mirrors and 
an AFC11 goniometer and HyPix 6000 detector  
;
_diffrn_measurement_method 'profile data from \w-scans'
_diffrn_radiation_collimation 0.3
_diffrn_radiation_type CuK\a
_diffrn_radiation_wavelength 1.54178
_diffrn_reflns_av_R_equivalents 0.0363
_diffrn_reflns_av_unetI/netI 0.0257
_diffrn_reflns_Laue_measured_fraction_full 0.990
_diffrn_reflns_Laue_measured_fraction_max 0.971
_diffrn_reflns_limit_h_max 15
_diffrn_reflns_limit_h_min -16
_diffrn_reflns_limit_k_max 21
_diffrn_reflns_limit_k_min -21
_diffrn_reflns_limit_l_max 30
_diffrn_reflns_limit_l_min -30
_diffrn_reflns_number 105494
_diffrn_reflns_point_group_measured_fraction_full 0.990
_diffrn_reflns_point_group_measured_fraction_max 0.971
_diffrn_reflns_theta_full 67.679
_diffrn_reflns_theta_max 70.653
_diffrn_reflns_theta_min 2.689
_diffrn_source 'Rotating anode'
_exptl_absorpt_coefficient_mu 1.187
_exptl_absorpt_correction_T_max 1.000
_exptl_absorpt_correction_T_min 0.820
_exptl_absorpt_correction_type multi-scan
_exptl_absorpt_process_details
; 
CrysAlisPro 1.171.41.93a (Rigaku Oxford Diffraction, 2020) 
Empirical absorption correction using spherical harmonics, 
implemented in SCALE3 ABSPACK scaling algorithm. 
;
_exptl_crystal_colour colourless
_exptl_crystal_density_diffrn 1.196
_exptl_crystal_density_method 'not measured'
_exptl_crystal_description block
_exptl_crystal_F_000 2198
_exptl_crystal_recrystallization_method 'Re-crystallisation from solvent: acetonitrile'
_exptl_crystal_size_max 0.200
_exptl_crystal_size_mid 0.150
_exptl_crystal_size_min 0.100
_refine_diff_density_max 0.819
_refine_diff_density_min -0.676
_refine_diff_density_rms 0.081
_refine_ls_extinction_method none
_refine_ls_goodness_of_fit_ref 1.063
_refine_ls_hydrogen_treatment constr
_refine_ls_matrix_type full
_refine_ls_number_parameters 1455
_refine_ls_number_reflns 21180
_refine_ls_number_restraints 1054
_refine_ls_restrained_S_all 1.089
_refine_ls_R_factor_all 0.0812
_refine_ls_R_factor_gt 0.0750
_refine_ls_shift/su_max 0.002
_refine_ls_shift/su_mean 0.000
_refine_ls_structure_factor_coef Fsqd
_refine_ls_weighting_details 'w=1/[\s^2^(Fo^2^)+(0.1289P)^2^+6.7605P] where P=(Fo^2^+2Fc^2^)/3'
_refine_ls_weighting_scheme calc
_refine_ls_wR_factor_gt 0.2201
_refine_ls_wR_factor_ref 0.2261
_reflns_Friedel_coverage 0.000
_reflns_number_gt 18602
_reflns_number_total 21180
_reflns_threshold_expression 'I > 2\s(I)'
_cod_data_source_file d2dt01496c2.cif
_cod_data_source_block 4dot4point5MeCN
_cod_original_formula_sum 'C121 H171.50 N4.50 O10 Zn3'
_cod_database_code 7710710
_shelx_shelxl_version_number 2018/3
_shelx_space_group_comment
; 
The symmetry employed for this shelxl refinement is uniquely defined 
by the following loop, which should always be used as a source of 
symmetry information in preference to the above space-group names. 
They are only intended as comments. 
;
_shelx_estimated_absorpt_t_min 0.797
_shelx_estimated_absorpt_t_max 0.891

loop_
_space_group_symop_operation_xyz
'x, y, z'
'-x, -y, -z'

loop_
_atom_site_label
_atom_site_type_symbol
_atom_site_fract_x
_atom_site_fract_y
_atom_site_fract_z
_atom_site_U_iso_or_equiv
_atom_site_adp_type
_atom_site_occupancy
_atom_site_site_symmetry_order
_atom_site_calc_flag
_atom_site_refinement_flags_posn
_atom_site_refinement_flags_adp
_atom_site_refinement_flags_occupancy
_atom_site_disorder_assembly
_atom_site_disorder_group
Zn1 Zn 0.51628(4) 0.54843(3) 0.80623(2) 0.04893(15) Uani 1 1 d . . . . .
Zn2 Zn 0.47006(3) 0.72147(3) 0.80064(2) 0.04142(13) Uani 1 1 d . . . . .
Zn3 Zn 0.42217(3) 0.89318(3) 0.79723(2) 0.04449(14) Uani 1 1 d . . . . .
O1 O 0.36766(17) 0.52408(15) 0.79352(11) 0.0486(5) Uani 1 1 d D U . . .
C45 C 0.2733(3) 0.5476(3) 0.81909(18) 0.0597(9) Uani 1 1 d D U . . .
H45A H 0.229975 0.583525 0.788923 0.072 Uiso 1 1 calc R U . . .
H45B H 0.284554 0.579377 0.843041 0.072 Uiso 1 1 calc R U . . .
C46 C 0.2219(4) 0.4780(3) 0.8536(2) 0.0837(14) Uani 1 1 d D U . . .
H46A H 0.264935 0.442006 0.883872 0.100 Uiso 1 1 calc R U . . .
H46B H 0.210255 0.446197 0.829719 0.100 Uiso 1 1 calc R U . . .
C47 C 0.1222(4) 0.5045(5) 0.8802(3) 0.1086(19) Uani 1 1 d D U . . .
H47A H 0.136790 0.524546 0.910337 0.130 Uiso 0.539(10) 1 calc R U P A 1
H47B H 0.088289 0.551463 0.851029 0.130 Uiso 0.539(10) 1 calc R U P A 1
H47C H 0.094940 0.454834 0.905122 0.130 Uiso 0.461(10) 1 calc R U P A 2
H47D H 0.135241 0.535423 0.904366 0.130 Uiso 0.461(10) 1 calc R U P A 2
C48 C 0.0516(12) 0.4453(11) 0.9044(9) 0.173(7) Uani 0.539(10) 1 d D U P A 1
H48A H 0.027464 0.429648 0.874501 0.208 Uiso 0.539(10) 1 calc R U P A 1
H48B H -0.005697 0.469281 0.923034 0.208 Uiso 0.539(10) 1 calc R U P A 1
C49 C 0.105(2) 0.3717(13) 0.9469(11) 0.254(14) Uani 0.539(10) 1 d D U P A 1
H49A H 0.059422 0.331032 0.963787 0.381 Uiso 0.539(10) 1 calc R U P A 1
H49B H 0.161239 0.348483 0.927974 0.381 Uiso 0.539(10) 1 calc R U P A 1
H49C H 0.128211 0.387958 0.976311 0.381 Uiso 0.539(10) 1 calc R U P A 1
C48X C 0.0436(10) 0.5556(10) 0.8404(7) 0.115(4) Uani 0.461(10) 1 d D U P A 2
H48C H 0.068044 0.607665 0.817751 0.139 Uiso 0.461(10) 1 calc R U P A 2
H48D H -0.015658 0.568539 0.862956 0.139 Uiso 0.461(10) 1 calc R U P A 2
C49X C 0.0133(12) 0.5165(11) 0.8006(8) 0.130(6) Uani 0.461(10) 1 d D U P A 2
H49D H -0.037611 0.553737 0.776523 0.194 Uiso 0.461(10) 1 calc R U P A 2
H49E H 0.070886 0.504891 0.777181 0.194 Uiso 0.461(10) 1 calc R U P A 2
H49F H -0.012996 0.465680 0.822483 0.194 Uiso 0.461(10) 1 calc R U P A 2
O2 O 0.56354(19) 0.43865(15) 0.82616(12) 0.0552(6) Uani 1 1 d . . . . .
O3 O 0.68708(18) 0.57501(15) 0.79934(11) 0.0510(6) Uani 1 1 d D U . . .
C50 C 0.7486(4) 0.5929(3) 0.8356(2) 0.0723(11) Uani 1 1 d D U . . .
H50A H 0.764751 0.649166 0.817049 0.087 Uiso 0.628(6) 1 calc R U P B -1
H50B H 0.811413 0.555886 0.839063 0.087 Uiso 0.628(6) 1 calc R U P B -1
H50C H 0.782354 0.639420 0.811228 0.087 Uiso 0.372(6) 1 calc R U P B -2
H50D H 0.702871 0.613767 0.861693 0.087 Uiso 0.372(6) 1 calc R U P B -2
C51 C 0.7057(5) 0.5856(5) 0.8932(3) 0.0699(17) Uani 0.628(6) 1 d D U P B -1
H51A H 0.673827 0.535211 0.907918 0.084 Uiso 0.628(6) 1 calc R U P B -1
H51B H 0.653281 0.631979 0.890275 0.084 Uiso 0.628(6) 1 calc R U P B -1
C52 C 0.7780(6) 0.5837(5) 0.9361(3) 0.081(2) Uani 0.628(6) 1 d D U P B -1
H52A H 0.739421 0.585473 0.970925 0.097 Uiso 0.628(6) 1 calc R U P B -1
H52B H 0.820874 0.530798 0.945562 0.097 Uiso 0.628(6) 1 calc R U P B -1
C53 C 0.8437(10) 0.6507(7) 0.9189(5) 0.123(4) Uani 0.628(6) 1 d D U P B -1
H53A H 0.801862 0.704039 0.907742 0.148 Uiso 0.628(6) 1 calc R U P B -1
H53B H 0.886173 0.647172 0.885604 0.148 Uiso 0.628(6) 1 calc R U P B -1
C54 C 0.9091(10) 0.6461(8) 0.9656(6) 0.132(5) Uani 0.628(6) 1 d D U P B -1
H54A H 0.949850 0.690635 0.952212 0.199 Uiso 0.628(6) 1 calc R U P B -1
H54B H 0.867482 0.650755 0.998391 0.199 Uiso 0.628(6) 1 calc R U P B -1
H54C H 0.951829 0.593864 0.976244 0.199 Uiso 0.628(6) 1 calc R U P B -1
C51X C 0.8195(12) 0.5391(10) 0.8679(8) 0.110(4) Uani 0.372(6) 1 d D U P B -2
H51C H 0.862020 0.511470 0.844225 0.132 Uiso 0.372(6) 1 calc R U P B -2
H51D H 0.786834 0.497013 0.898020 0.132 Uiso 0.372(6) 1 calc R U P B -2
C52X C 0.8841(16) 0.5764(13) 0.8947(10) 0.137(5) Uani 0.372(6) 1 d D U P B -2
H52C H 0.910644 0.621969 0.864424 0.165 Uiso 0.372(6) 1 calc R U P B -2
H52D H 0.840866 0.600512 0.920149 0.165 Uiso 0.372(6) 1 calc R U P B -2
C53X C 0.970(2) 0.5246(17) 0.9276(14) 0.200(9) Uani 0.372(6) 1 d D U P B -2
H53C H 1.002392 0.487473 0.907597 0.240 Uiso 0.372(6) 1 calc R U P B -2
H53D H 0.943924 0.490647 0.964753 0.240 Uiso 0.372(6) 1 calc R U P B -2
C54X C 1.046(2) 0.572(2) 0.9369(18) 0.250(16) Uani 0.372(6) 1 d D U P B -2
H54D H 1.099127 0.534430 0.958593 0.374 Uiso 0.372(6) 1 calc R U P B -2
H54E H 1.073141 0.605041 0.900409 0.374 Uiso 0.372(6) 1 calc R U P B -2
H54F H 1.014585 0.608219 0.957650 0.374 Uiso 0.372(6) 1 calc R U P B -2
O4 O 0.49861(17) 0.65820(14) 0.74821(10) 0.0430(5) Uani 1 1 d . . . . .
C1 C 0.3616(2) 0.5045(2) 0.74468(15) 0.0440(7) Uani 1 1 d . . . . .
C2 C 0.3387(2) 0.5673(2) 0.69444(15) 0.0418(7) Uani 1 1 d . . . . .
C3 C 0.3294(2) 0.5470(2) 0.64677(16) 0.0437(7) Uani 1 1 d . . . . .
H3 H 0.310746 0.589158 0.612923 0.052 Uiso 1 1 calc R U . . .
C4 C 0.3468(2) 0.4664(2) 0.64704(16) 0.0455(8) Uani 1 1 d . . . . .
C5 C 0.3754(2) 0.4065(2) 0.69789(17) 0.0474(8) Uani 1 1 d . . . . .
H5 H 0.390262 0.351576 0.698866 0.057 Uiso 1 1 calc R U . . .
C6 C 0.3828(2) 0.4236(2) 0.74664(16) 0.0464(8) Uani 1 1 d . . . . .
C7 C 0.3399(3) 0.4451(2) 0.59399(17) 0.0505(8) Uani 1 1 d D U . . .
C8 C 0.3071(4) 0.5202(3) 0.5421(2) 0.0584(13) Uani 0.767(6) 1 d D U P C 1
H8A H 0.352514 0.560870 0.534967 0.088 Uiso 0.767(6) 1 calc R U P C 1
H8B H 0.308021 0.503098 0.509064 0.088 Uiso 0.767(6) 1 calc R U P C 1
H8C H 0.240058 0.543924 0.549765 0.088 Uiso 0.767(6) 1 calc R U P C 1
C9 C 0.2671(4) 0.3848(3) 0.6029(2) 0.0572(13) Uani 0.767(6) 1 d D U P C 1
H9A H 0.264457 0.372454 0.568122 0.086 Uiso 0.767(6) 1 calc R U P C 1
H9B H 0.288322 0.334584 0.633306 0.086 Uiso 0.767(6) 1 calc R U P C 1
H9C H 0.201452 0.408198 0.612959 0.086 Uiso 0.767(6) 1 calc R U P C 1
C10 C 0.4434(4) 0.4085(4) 0.5767(3) 0.0655(15) Uani 0.767(6) 1 d D U P C 1
H10A H 0.490613 0.447426 0.570883 0.098 Uiso 0.767(6) 1 calc R U P C 1
H10B H 0.465315 0.357849 0.606508 0.098 Uiso 0.767(6) 1 calc R U P C 1
H10C H 0.439494 0.397141 0.541661 0.098 Uiso 0.767(6) 1 calc R U P C 1
C8X C 0.2301(9) 0.4674(12) 0.5822(9) 0.068(4) Uani 0.233(6) 1 d D U P C 2
H8D H 0.191333 0.434080 0.613785 0.102 Uiso 0.233(6) 1 calc R U P C 2
H8E H 0.210384 0.525088 0.577481 0.102 Uiso 0.233(6) 1 calc R U P C 2
H8F H 0.218359 0.457394 0.547680 0.102 Uiso 0.233(6) 1 calc R U P C 2
C9X C 0.3640(16) 0.3527(8) 0.6078(9) 0.076(5) Uani 0.233(6) 1 d D U P C 2
H9D H 0.317961 0.325197 0.637800 0.113 Uiso 0.233(6) 1 calc R U P C 2
H9E H 0.357817 0.338598 0.574095 0.113 Uiso 0.233(6) 1 calc R U P C 2
H9F H 0.431733 0.335314 0.620232 0.113 Uiso 0.233(6) 1 calc R U P C 2
C10X C 0.4062(12) 0.4920(10) 0.5487(7) 0.061(4) Uani 0.233(6) 1 d D U P C 2
H10D H 0.402212 0.478652 0.514504 0.092 Uiso 0.233(6) 1 calc R U P C 2
H10E H 0.385984 0.550364 0.541040 0.092 Uiso 0.233(6) 1 calc R U P C 2
H10F H 0.474336 0.477884 0.560780 0.092 Uiso 0.233(6) 1 calc R U P C 2
C11 C 0.4220(3) 0.3559(2) 0.79892(18) 0.0538(9) Uani 1 1 d . . . . .
H11A H 0.407465 0.373873 0.832218 0.065 Uiso 1 1 calc R U . . .
H11B H 0.388847 0.307110 0.805532 0.065 Uiso 1 1 calc R U . . .
C12 C 0.5967(3) 0.3812(2) 0.80314(18) 0.0532(9) Uani 1 1 d . . . . .
C13 C 0.5322(3) 0.3349(2) 0.79091(18) 0.0548(9) Uani 1 1 d . . . . .
C14 C 0.5697(3) 0.2731(2) 0.7694(2) 0.0603(10) Uani 1 1 d . . . . .
H14 H 0.524834 0.241580 0.762783 0.072 Uiso 1 1 calc R U . . .
C15 C 0.6699(3) 0.2551(2) 0.7571(2) 0.0658(12) Uani 1 1 d . . . . .
C16 C 0.7331(3) 0.3012(2) 0.7694(2) 0.0630(11) Uani 1 1 d . . . . .
H16 H 0.802155 0.289867 0.762207 0.076 Uiso 1 1 calc R U . . .
C17 C 0.6991(3) 0.3630(2) 0.79163(19) 0.0570(10) Uani 1 1 d . . . . .
C18 C 0.7069(3) 0.1883(3) 0.7304(3) 0.0777(15) Uani 1 1 d . . . . .
C19 C 0.6510(4) 0.2049(3) 0.6757(3) 0.0804(14) Uani 1 1 d . . . . .
H19A H 0.662349 0.258330 0.648845 0.121 Uiso 1 1 calc R U . . .
H19B H 0.580103 0.204062 0.685207 0.121 Uiso 1 1 calc R U . . .
H19C H 0.675549 0.162727 0.658825 0.121 Uiso 1 1 calc R U . . .
C20 C 0.6859(5) 0.1047(3) 0.7710(3) 0.0942(18) Uani 1 1 d . . . . .
H20A H 0.712733 0.062766 0.754325 0.141 Uiso 1 1 calc R U . . .
H20B H 0.614441 0.104419 0.778126 0.141 Uiso 1 1 calc R U . . .
H20C H 0.717144 0.093613 0.806555 0.141 Uiso 1 1 calc R U . . .
C21 C 0.8146(4) 0.1882(4) 0.7114(3) 0.0896(17) Uani 1 1 d . . . . .
H21A H 0.855023 0.169949 0.744383 0.134 Uiso 1 1 calc R U . . .
H21B H 0.826567 0.243385 0.687949 0.134 Uiso 1 1 calc R U . . .
H21C H 0.832234 0.151272 0.689514 0.134 Uiso 1 1 calc R U . . .
C22 C 0.7705(3) 0.4123(2) 0.80355(19) 0.0552(9) Uani 1 1 d . . . . .
H22A H 0.834984 0.378264 0.812711 0.066 Uiso 1 1 calc R U . . .
H22B H 0.744795 0.428620 0.836559 0.066 Uiso 1 1 calc R U . . .
C23 C 0.7378(2) 0.5652(2) 0.75135(16) 0.0455(8) Uani 1 1 d . . . . .
C24 C 0.7846(3) 0.4884(2) 0.75268(17) 0.0493(8) Uani 1 1 d . . . . .
C25 C 0.8394(3) 0.4811(2) 0.70575(18) 0.0502(8) Uani 1 1 d . . . . .
H25 H 0.871010 0.428794 0.706895 0.060 Uiso 1 1 calc R U . . .
C26 C 0.8510(2) 0.5469(2) 0.65636(17) 0.0483(8) Uani 1 1 d . . . . .
C27 C 0.7987(2) 0.6220(2) 0.65607(16) 0.0447(7) Uani 1 1 d . . . . .
H27 H 0.802236 0.667851 0.622830 0.054 Uiso 1 1 calc R U . . .
C28 C 0.7424(2) 0.6322(2) 0.70217(15) 0.0430(7) Uani 1 1 d . . . . .
C29 C 0.9154(3) 0.5403(3) 0.60473(19) 0.0577(9) Uani 1 1 d . . . . .
C30 C 0.9549(3) 0.4516(3) 0.6106(2) 0.0686(11) Uani 1 1 d . . . . .
H30A H 0.996668 0.428062 0.643003 0.103 Uiso 1 1 calc R U . . .
H30B H 0.993841 0.449794 0.576340 0.103 Uiso 1 1 calc R U . . .
H30C H 0.899322 0.420231 0.616149 0.103 Uiso 1 1 calc R U . . .
C31 C 1.0023(4) 0.5881(4) 0.5978(3) 0.0819(15) Uani 1 1 d . . . . .
H31A H 0.977544 0.644816 0.593832 0.123 Uiso 1 1 calc R U . . .
H31B H 1.042969 0.585981 0.564138 0.123 Uiso 1 1 calc R U . . .
H31C H 1.042248 0.564082 0.630962 0.123 Uiso 1 1 calc R U . . .
C32 C 0.8556(4) 0.5764(3) 0.5511(2) 0.0709(12) Uani 1 1 d . . . . .
H32A H 0.801476 0.544369 0.554493 0.106 Uiso 1 1 calc R U . . .
H32B H 0.898912 0.574874 0.518242 0.106 Uiso 1 1 calc R U . . .
H32C H 0.828460 0.632891 0.546662 0.106 Uiso 1 1 calc R U . . .
C33 C 0.6803(2) 0.71425(19) 0.69617(15) 0.0427(7) Uani 1 1 d . . . . .
H33A H 0.659860 0.718003 0.733906 0.051 Uiso 1 1 calc R U . . .
H33B H 0.720116 0.758902 0.676042 0.051 Uiso 1 1 calc R U . . .
C34 C 0.5045(2) 0.69014(18) 0.69091(13) 0.0387(7) Uani 1 1 d . . . . .
C35 C 0.5894(2) 0.72280(19) 0.66360(15) 0.0414(7) Uani 1 1 d . . . . .
C36 C 0.5931(3) 0.75874(19) 0.60534(15) 0.0434(7) Uani 1 1 d . . . . .
H36 H 0.650692 0.781744 0.587027 0.052 Uiso 1 1 calc R U . . .
C37 C 0.5146(3) 0.7621(2) 0.57282(15) 0.0447(7) Uani 1 1 d . . . . .
C38 C 0.4313(3) 0.72841(19) 0.60147(15) 0.0435(7) Uani 1 1 d . . . . .
H38 H 0.377065 0.729921 0.580344 0.052 Uiso 1 1 calc R U . . .
C39 C 0.4240(2) 0.69247(18) 0.65986(15) 0.0399(7) Uani 1 1 d . . . . .
C40 C 0.5242(3) 0.7989(3) 0.50870(17) 0.0587(10) Uani 1 1 d . . . . .
C41 C 0.4404(4) 0.7887(3) 0.47964(18) 0.0717(12) Uani 1 1 d . . . . .
H41A H 0.434345 0.730626 0.490012 0.107 Uiso 1 1 calc R U . . .
H41B H 0.452554 0.811563 0.438813 0.107 Uiso 1 1 calc R U . . .
H41C H 0.379158 0.817013 0.490945 0.107 Uiso 1 1 calc R U . . .
C42 C 0.5452(4) 0.8871(3) 0.4907(2) 0.0766(13) Uani 1 1 d . . . . .
H42A H 0.489655 0.919830 0.503302 0.115 Uiso 1 1 calc R U . . .
H42B H 0.554010 0.908588 0.449605 0.115 Uiso 1 1 calc R U . . .
H42C H 0.605522 0.889307 0.507655 0.115 Uiso 1 1 calc R U . . .
C43 C 0.6178(4) 0.7496(3) 0.4875(2) 0.0736(12) Uani 1 1 d . . . . .
H43A H 0.678018 0.760799 0.499813 0.110 Uiso 1 1 calc R U . . .
H43B H 0.620250 0.766476 0.446341 0.110 Uiso 1 1 calc R U . . .
H43C H 0.612620 0.691215 0.503381 0.110 Uiso 1 1 calc R U . . .
C44 C 0.3311(2) 0.6567(2) 0.68861(15) 0.0426(7) Uani 1 1 d . . . . .
H44A H 0.273514 0.687118 0.666385 0.051 Uiso 1 1 calc R U . . .
H44B H 0.320594 0.662510 0.726382 0.051 Uiso 1 1 calc R U . . .
O5 O 0.44874(16) 0.95618(14) 0.70491(10) 0.0416(5) Uani 1 1 d D . . . .
C99 C 0.5317(2) 0.9352(2) 0.66952(16) 0.0465(8) Uani 1 1 d D . . . .
H99A H 0.506387 0.932743 0.634878 0.056 Uiso 1 1 calc R U . . .
H99B H 0.565527 0.880558 0.689904 0.056 Uiso 1 1 calc R U . . .
C100 C 0.6046(2) 0.9956(2) 0.65365(16) 0.0480(8) Uani 1 1 d D . . . .
H10G H 0.635096 0.994061 0.687956 0.058 Uiso 1 1 calc R U . . .
H10H H 0.569688 1.051033 0.636602 0.058 Uiso 1 1 calc R U . . .
C101 C 0.6852(3) 0.9777(2) 0.61217(19) 0.0564(9) Uani 1 1 d D . . . .
H10I H 0.654082 0.981579 0.577487 0.068 Uiso 1 1 calc R U . . .
H10J H 0.716691 0.920953 0.628684 0.068 Uiso 1 1 calc R U . . .
C102 C 0.7652(3) 1.0338(3) 0.59613(19) 0.0601(10) Uani 1 1 d D . . . .
H10K H 0.733684 1.091024 0.585005 0.072 Uiso 1 1 calc R U . . .
H10L H 0.804171 1.023483 0.629360 0.072 Uiso 1 1 calc R U . . .
C103 C 0.8340(3) 1.0218(3) 0.5481(2) 0.0741(13) Uani 1 1 d D . . . .
H10M H 0.869579 0.966545 0.560025 0.111 Uiso 1 1 calc R U . . .
H10N H 0.881525 1.061380 0.537705 0.111 Uiso 1 1 calc R U . . .
H10O H 0.795466 1.029703 0.515594 0.111 Uiso 1 1 calc R U . . .
O6 O 0.41417(17) 0.99070(15) 0.81221(11) 0.0477(6) Uani 1 1 d . . . . .
O7 O 0.35527(19) 0.83307(17) 0.88881(11) 0.0545(6) Uani 1 1 d D U . . .
C104 C 0.4046(4) 0.7787(4) 0.9362(2) 0.0984(19) Uani 1 1 d D U . . .
H14A H 0.355925 0.742933 0.958953 0.118 Uiso 0.703(8) 1 calc R U P D 1
H14B H 0.455951 0.743715 0.921817 0.118 Uiso 0.703(8) 1 calc R U P D 1
H14C H 0.448436 0.810798 0.946372 0.118 Uiso 0.297(8) 1 calc R U P D 2
H14D H 0.448594 0.738669 0.922458 0.118 Uiso 0.297(8) 1 calc R U P D 2
C105 C 0.4491(10) 0.8014(6) 0.9730(5) 0.148(4) Uani 0.703(8) 1 d D U P D 1
H15A H 0.397543 0.820183 0.997521 0.178 Uiso 0.703(8) 1 calc R U P D 1
H15B H 0.484867 0.848090 0.951456 0.178 Uiso 0.703(8) 1 calc R U P D 1
C106 C 0.5195(11) 0.7364(8) 1.0089(6) 0.178(5) Uani 0.703(8) 1 d D U P D 1
H16A H 0.503878 0.685606 1.005040 0.213 Uiso 0.703(8) 1 calc R U P D 1
H16B H 0.497218 0.733862 1.047835 0.213 Uiso 0.703(8) 1 calc R U P D 1
C107 C 0.6296(12) 0.7261(12) 1.0090(8) 0.229(6) Uani 0.703(8) 1 d D U P D 1
H17A H 0.653943 0.671499 1.034706 0.275 Uiso 0.703(8) 1 calc R U P D 1
H17B H 0.658274 0.731270 0.970641 0.275 Uiso 0.703(8) 1 calc R U P D 1
C108 C 0.6599(11) 0.7902(12) 1.0279(9) 0.213(7) Uani 0.703(8) 1 d D U P D 1
H18A H 0.732047 0.784139 1.028103 0.320 Uiso 0.703(8) 1 calc R U P D 1
H18B H 0.635875 0.844102 1.002064 0.320 Uiso 0.703(8) 1 calc R U P D 1
H18C H 0.631557 0.784517 1.065930 0.320 Uiso 0.703(8) 1 calc R U P D 1
C15X C 0.3590(17) 0.7316(15) 0.9889(6) 0.125(5) Uani 0.297(8) 1 d D U P D 2
H10P H 0.358985 0.675655 0.988401 0.150 Uiso 0.297(8) 1 calc R U P D 2
H10Q H 0.289257 0.755613 0.991153 0.150 Uiso 0.297(8) 1 calc R U P D 2
C16X C 0.408(2) 0.7263(18) 1.0422(8) 0.161(5) Uani 0.297(8) 1 d D U P D 2
H10R H 0.395829 0.780251 1.047358 0.193 Uiso 0.297(8) 1 calc R U P D 2
H10S H 0.377226 0.687179 1.075160 0.193 Uiso 0.297(8) 1 calc R U P D 2
C17X C 0.519(2) 0.7001(18) 1.0407(16) 0.184(6) Uani 0.297(8) 1 d D U P D 2
H10T H 0.532266 0.647878 1.071652 0.221 Uiso 0.297(8) 1 calc R U P D 2
H10U H 0.537057 0.688997 1.004949 0.221 Uiso 0.297(8) 1 calc R U P D 2
C18X C 0.585(2) 0.7566(15) 1.0453(9) 0.133(6) Uani 0.297(8) 1 d D U P D 2
H10V H 0.654214 0.731988 1.043750 0.199 Uiso 0.297(8) 1 calc R U P D 2
H10W H 0.575353 0.808115 1.014173 0.199 Uiso 0.297(8) 1 calc R U P D 2
H10X H 0.570539 0.766802 1.081190 0.199 Uiso 0.297(8) 1 calc R U P D 2
O8 O 0.35938(16) 0.81087(14) 0.77902(10) 0.0436(5) Uani 1 1 d . . . . .
C55 C 0.3666(2) 1.0035(2) 0.67560(14) 0.0394(7) Uani 1 1 d . . . . .
C56 C 0.3076(2) 0.9675(2) 0.65127(14) 0.0398(7) Uani 1 1 d . . . . .
C57 C 0.2285(2) 1.0164(2) 0.62090(15) 0.0427(7) Uani 1 1 d . . . . .
H57 H 0.189498 0.993270 0.602866 0.051 Uiso 1 1 calc R U . . .
C58 C 0.2044(2) 1.0984(2) 0.61601(15) 0.0431(7) Uani 1 1 d . . . . .
C59 C 0.2614(2) 1.1300(2) 0.64345(15) 0.0423(7) Uani 1 1 d . . . . .
H59 H 0.244735 1.185093 0.641669 0.051 Uiso 1 1 calc R U . . .
C60 C 0.3430(2) 1.0840(2) 0.67384(14) 0.0403(7) Uani 1 1 d . . . . .
C61 C 0.1135(3) 1.1481(2) 0.58310(18) 0.0519(8) Uani 1 1 d D U . . .
C62 C 0.0994(3) 1.2364(2) 0.5817(2) 0.0623(10) Uani 1 1 d D U . . .
H62A H 0.160412 1.260512 0.566758 0.093 Uiso 1 1 calc R U . . .
H62B H 0.083653 1.238180 0.619893 0.093 Uiso 1 1 calc R U . . .
H62C H 0.045263 1.267142 0.557498 0.093 Uiso 1 1 calc R U . . .
C63 C 0.1253(4) 1.1473(3) 0.5226(2) 0.0771(13) Uani 1 1 d D U . . .
H63A H 0.132323 1.090972 0.522874 0.116 Uiso 1 1 calc R U . . .
H63B H 0.184147 1.172203 0.504035 0.116 Uiso 1 1 calc R U . . .
H63C H 0.066882 1.178105 0.502207 0.116 Uiso 1 1 calc R U . . .
C64 C 0.0219(3) 1.1096(3) 0.6123(3) 0.0801(14) Uani 1 1 d D U . . .
H64A H -0.036046 1.138551 0.590771 0.120 Uiso 1 1 calc R U . . .
H64B H 0.012483 1.113299 0.650340 0.120 Uiso 1 1 calc R U . . .
H64C H 0.030263 1.052353 0.614745 0.120 Uiso 1 1 calc R U . . .
C65 C 0.3959(2) 1.1208(2) 0.70692(16) 0.0449(7) Uani 1 1 d . . . . .
H65A H 0.406626 1.177048 0.683640 0.054 Uiso 1 1 calc R U . . .
H65B H 0.461156 1.088579 0.716930 0.054 Uiso 1 1 calc R U . . .
C66 C 0.3453(2) 1.0541(2) 0.80901(16) 0.0462(8) Uani 1 1 d . . . . .
C67 C 0.3347(2) 1.1218(2) 0.76019(16) 0.0451(8) Uani 1 1 d . . . . .
C68 C 0.2627(3) 1.1880(2) 0.75846(17) 0.0500(8) Uani 1 1 d . . . . .
H68 H 0.256732 1.233201 0.724645 0.060 Uiso 1 1 calc R U . . .
C69 C 0.1991(3) 1.1897(3) 0.80493(19) 0.0568(9) Uani 1 1 d . . . . .
C70 C 0.2134(3) 1.1231(3) 0.85362(18) 0.0562(10) Uani 1 1 d . . . . .
H70 H 0.173030 1.123590 0.886245 0.067 Uiso 1 1 calc R U . . .
C71 C 0.2830(3) 1.0562(2) 0.85742(16) 0.0498(8) Uani 1 1 d . . . . .
C72 C 0.1153(3) 1.2588(3) 0.8013(2) 0.0747(12) Uani 1 1 d D U . . .
C73 C 0.1219(7) 1.3302(5) 0.7519(4) 0.085(3) Uani 0.620(10) 1 d D U P E 1
H73A H 0.189129 1.344820 0.746658 0.128 Uiso 0.620(10) 1 calc R U P E 1
H73B H 0.105781 1.318583 0.718747 0.128 Uiso 0.620(10) 1 calc R U P E 1
H73C H 0.075175 1.375577 0.756752 0.128 Uiso 0.620(10) 1 calc R U P E 1
C74 C 0.1299(8) 1.2864(5) 0.8552(4) 0.092(3) Uani 0.620(10) 1 d D U P E 1
H74A H 0.125983 1.239821 0.889937 0.138 Uiso 0.620(10) 1 calc R U P E 1
H74B H 0.194549 1.305437 0.851236 0.138 Uiso 0.620(10) 1 calc R U P E 1
H74C H 0.077831 1.330411 0.856846 0.138 Uiso 0.620(10) 1 calc R U P E 1
C75 C 0.0210(5) 1.2229(6) 0.8194(5) 0.094(3) Uani 0.620(10) 1 d D U P E 1
H75A H 0.030761 1.175253 0.853474 0.141 Uiso 0.620(10) 1 calc R U P E 1
H75B H -0.030172 1.263416 0.827363 0.141 Uiso 0.620(10) 1 calc R U P E 1
H75C H 0.000434 1.206422 0.789358 0.141 Uiso 0.620(10) 1 calc R U P E 1
C73X C 0.1459(14) 1.3432(9) 0.7733(8) 0.096(5) Uiso 0.380(10) 1 d D U P E 2
H73D H 0.190753 1.343502 0.740666 0.145 Uiso 0.380(10) 1 calc R U P E 2
H73E H 0.087181 1.382657 0.761023 0.145 Uiso 0.380(10) 1 calc R U P E 2
H73F H 0.179545 1.357822 0.800229 0.145 Uiso 0.380(10) 1 calc R U P E 2
C74X C 0.0476(11) 1.2580(11) 0.8506(6) 0.101(5) Uani 0.380(10) 1 d D U P E 2
H74D H 0.028024 1.203426 0.868547 0.151 Uiso 0.380(10) 1 calc R U P E 2
H74E H 0.081187 1.272556 0.877566 0.151 Uiso 0.380(10) 1 calc R U P E 2
H74F H -0.011178 1.297391 0.838360 0.151 Uiso 0.380(10) 1 calc R U P E 2
C75X C 0.0432(9) 1.2581(8) 0.7544(6) 0.082(4) Uani 0.380(10) 1 d D U P E 2
H75D H 0.082297 1.258591 0.719723 0.123 Uiso 0.380(10) 1 calc R U P E 2
H75E H 0.010191 1.208915 0.768579 0.123 Uiso 0.380(10) 1 calc R U P E 2
H75F H -0.006503 1.306293 0.746409 0.123 Uiso 0.380(10) 1 calc R U P E 2
C76 C 0.2916(3) 0.9842(3) 0.91120(17) 0.0568(9) Uani 1 1 d . . . . .
H76A H 0.274704 1.003238 0.943935 0.068 Uiso 1 1 calc R U . . .
H76B H 0.360490 0.956993 0.914162 0.068 Uiso 1 1 calc R U . . .
C77 C 0.2546(3) 0.8548(3) 0.89750(15) 0.0512(8) Uani 1 1 d . . . . .
C78 C 0.2223(3) 0.9240(3) 0.91195(15) 0.0536(9) Uani 1 1 d . . . . .
C79 C 0.1217(3) 0.9417(3) 0.92280(17) 0.0605(10) Uani 1 1 d . . . . .
H79 H 0.099210 0.987748 0.934186 0.073 Uiso 1 1 calc R U . . .
C80 C 0.0525(3) 0.8950(3) 0.91770(18) 0.0657(12) Uani 1 1 d . . . . .
C81 C 0.0878(3) 0.8287(3) 0.90004(17) 0.0628(11) Uani 1 1 d . . . . .
H81 H 0.041872 0.796748 0.895070 0.075 Uiso 1 1 calc R U . . .
C82 C 0.1877(3) 0.8075(3) 0.88943(16) 0.0537(9) Uani 1 1 d . . . . .
C83 C -0.0587(3) 0.9173(4) 0.9312(2) 0.0849(17) Uani 1 1 d . . . . .
C84 C -0.0885(4) 1.0092(5) 0.9079(4) 0.129(3) Uani 1 1 d . . . . .
H84A H -0.073183 1.028711 0.867266 0.193 Uiso 1 1 calc R U . . .
H84B H -0.051857 1.036105 0.926273 0.193 Uiso 1 1 calc R U . . .
H84C H -0.159493 1.021742 0.915388 0.193 Uiso 1 1 calc R U . . .
C85 C -0.0736(5) 0.8840(6) 0.9963(3) 0.124(3) Uani 1 1 d . . . . .
H85A H -0.141869 0.900468 1.007318 0.186 Uiso 1 1 calc R U . . .
H85B H -0.028330 0.906133 1.013208 0.186 Uiso 1 1 calc R U . . .
H85C H -0.060010 0.824510 1.009385 0.186 Uiso 1 1 calc R U . . .
C86 C -0.1235(4) 0.8752(6) 0.9076(3) 0.125(3) Uani 1 1 d . . . . .
H86A H -0.191831 0.901558 0.907380 0.188 Uiso 1 1 calc R U . . .
H86B H -0.120711 0.817808 0.931039 0.188 Uiso 1 1 calc R U . . .
H86C H -0.099877 0.879074 0.869030 0.188 Uiso 1 1 calc R U . . .
C87 C 0.2192(3) 0.7392(3) 0.86600(16) 0.0536(9) Uani 1 1 d . . . . .
H87A H 0.182348 0.692770 0.886687 0.064 Uiso 1 1 calc R U . . .
H87B H 0.290439 0.720494 0.871381 0.064 Uiso 1 1 calc R U . . .
C88 C 0.2702(2) 0.8048(2) 0.76296(15) 0.0424(7) Uani 1 1 d . . . . .
C89 C 0.1998(3) 0.7667(2) 0.80352(15) 0.0491(8) Uani 1 1 d . . . . .
C90 C 0.1107(3) 0.7575(3) 0.78615(17) 0.0581(10) Uani 1 1 d . . . . .
H90 H 0.063374 0.731863 0.813885 0.070 Uiso 1 1 calc R U . . .
C91 C 0.0877(3) 0.7843(3) 0.72997(17) 0.0575(10) Uani 1 1 d . . . . .
C92 C 0.1578(3) 0.8232(2) 0.69084(16) 0.0484(8) Uani 1 1 d . . . . .
H92 H 0.143413 0.843167 0.652158 0.058 Uiso 1 1 calc R U . . .
C93 C 0.2482(2) 0.8341(2) 0.70588(14) 0.0415(7) Uani 1 1 d . . . . .
C94 C -0.0083(3) 0.7655(3) 0.7135(2) 0.0772(12) Uani 1 1 d D U . . .
C95 C 0.0035(5) 0.6664(4) 0.7285(4) 0.080(2) Uani 0.760(11) 1 d D U P F 1
H95A H 0.059884 0.649386 0.706363 0.119 Uiso 0.760(11) 1 calc R U P F 1
H95B H 0.014541 0.639681 0.768695 0.119 Uiso 0.760(11) 1 calc R U P F 1
H95C H -0.056770 0.650871 0.719430 0.119 Uiso 0.760(11) 1 calc R U P F 1
C96 C -0.0947(10) 0.7862(7) 0.7485(5) 0.064(2) Uani 0.760(11) 1 d D U P F 1
H96A H -0.079074 0.763557 0.788298 0.097 Uiso 0.760(11) 1 calc R U P F 1
H96B H -0.110193 0.845433 0.737737 0.097 Uiso 0.760(11) 1 calc R U P F 1
H96C H -0.151672 0.763083 0.742622 0.097 Uiso 0.760(11) 1 calc R U P F 1
C97 C -0.0229(5) 0.7968(6) 0.6515(3) 0.086(2) Uani 0.760(11) 1 d D U P F 1
H97A H 0.037147 0.780672 0.631518 0.129 Uiso 0.760(11) 1 calc R U P F 1
H97B H -0.078464 0.773962 0.643625 0.129 Uiso 0.760(11) 1 calc R U P F 1
H97C H -0.036985 0.856312 0.638741 0.129 Uiso 0.760(11) 1 calc R U P F 1
C95X C 0.0096(13) 0.7084(14) 0.6822(9) 0.084(5) Uani 0.240(11) 1 d D U P F 2
H95D H 0.067623 0.720285 0.656402 0.126 Uiso 0.240(11) 1 calc R U P F 2
H95E H 0.021422 0.652699 0.708639 0.126 Uiso 0.240(11) 1 calc R U P F 2
H95F H -0.048127 0.713672 0.660691 0.126 Uiso 0.240(11) 1 calc R U P F 2
C96X C -0.091(3) 0.7637(19) 0.7564(16) 0.059(6) Uani 0.240(11) 1 d D U P F 2
H96D H -0.089907 0.807128 0.772130 0.089 Uiso 0.240(11) 1 calc R U P F 2
H96E H -0.154332 0.771871 0.738580 0.089 Uiso 0.240(11) 1 calc R U P F 2
H96F H -0.084783 0.710898 0.786529 0.089 Uiso 0.240(11) 1 calc R U P F 2
C97X C -0.0430(13) 0.8543(11) 0.6649(8) 0.087(5) Uani 0.240(11) 1 d D U P F 2
H97D H -0.056680 0.896785 0.682476 0.130 Uiso 0.240(11) 1 calc R U P F 2
H97E H 0.010026 0.867692 0.635694 0.130 Uiso 0.240(11) 1 calc R U P F 2
H97F H -0.102696 0.850751 0.648041 0.130 Uiso 0.240(11) 1 calc R U P F 2
C98 C 0.3219(3) 0.8768(2) 0.66085(14) 0.0424(7) Uani 1 1 d . . . . .
H98A H 0.389856 0.853635 0.672558 0.051 Uiso 1 1 calc R U . . .
H98B H 0.313157 0.867574 0.625231 0.051 Uiso 1 1 calc R U . . .
O9 O 0.4708(2) 0.61304(17) 0.85563(11) 0.0555(6) Uani 1 1 d . . . . .
O10 O 0.53591(18) 0.80778(15) 0.80651(11) 0.0499(6) Uani 1 1 d . . . . .
C109 C 0.4537(6) 0.5839(3) 0.9144(2) 0.0913(17) Uani 1 1 d . . . . .
H10Y H 0.389984 0.611608 0.924472 0.110 Uiso 1 1 calc R U . . .
H10Z H 0.506405 0.597674 0.932350 0.110 Uiso 1 1 calc R U . . .
C110 C 0.4514(6) 0.4943(4) 0.9370(3) 0.110(2) Uani 1 1 d . . . . .
H11C H 0.405951 0.479282 0.915689 0.165 Uiso 1 1 calc R U . . .
H11D H 0.428915 0.478339 0.976735 0.165 Uiso 1 1 calc R U . . .
H11E H 0.517803 0.466199 0.933283 0.165 Uiso 1 1 calc R U . . .
C111 C 0.6304(3) 0.8122(3) 0.8198(3) 0.0817(16) Uani 1 1 d . . . . .
H11F H 0.677701 0.795953 0.792307 0.098 Uiso 1 1 calc R U . . .
H11G H 0.643278 0.770999 0.857241 0.098 Uiso 1 1 calc R U . . .
C112 C 0.6528(5) 0.8878(4) 0.8213(4) 0.120(3) Uani 1 1 d . . . . .
H11H H 0.601229 0.909447 0.843851 0.180 Uiso 1 1 calc R U . . .
H11I H 0.655825 0.926490 0.782847 0.180 Uiso 1 1 calc R U . . .
H11J H 0.716639 0.879375 0.838040 0.180 Uiso 1 1 calc R U . . .
N1 N 0.6991(4) 0.4122(3) 0.6069(2) 0.0908(13) Uani 1 1 d D . . . .
C113 C 0.6533(3) 0.4551(3) 0.6279(2) 0.0635(11) Uani 1 1 d D . . . .
C114 C 0.5971(3) 0.5093(2) 0.65486(19) 0.0558(9) Uani 1 1 d D . . . .
H11K H 0.546869 0.480830 0.681285 0.084 Uiso 1 1 calc R U . . .
H11L H 0.564905 0.557003 0.626274 0.084 Uiso 1 1 calc R U . . .
H11M H 0.641509 0.526714 0.675323 0.084 Uiso 1 1 calc R U . . .
N2 N -0.0532(3) 0.9791(3) 0.7550(2) 0.0956(14) Uani 1 1 d D . . . .
C115 C 0.0254(3) 0.9881(3) 0.7609(2) 0.0670(11) Uani 1 1 d D . . . .
C116 C 0.1244(3) 0.9989(3) 0.76797(18) 0.0601(10) Uani 1 1 d D . . . .
H11N H 0.123724 1.050444 0.774793 0.090 Uiso 1 1 calc R U . . .
H11O H 0.165263 0.999663 0.733839 0.090 Uiso 1 1 calc R U . . .
H11P H 0.151722 0.953847 0.800122 0.090 Uiso 1 1 calc R U . . .
N3 N 0.1793(3) 0.7499(3) 0.5503(2) 0.0873(12) Uani 1 1 d D . . . .
C117 C 0.1858(3) 0.7344(3) 0.5104(2) 0.0692(12) Uani 1 1 d D . . . .
C118 C 0.1968(4) 0.7139(4) 0.4595(3) 0.0852(15) Uani 1 1 d D . . . .
H11Q H 0.189609 0.763808 0.426882 0.128 Uiso 1 1 calc R U . . .
H11R H 0.146041 0.680132 0.459885 0.128 Uiso 1 1 calc R U . . .
H11S H 0.262369 0.683634 0.457182 0.128 Uiso 1 1 calc R U . . .
N4 N 0.6384(6) 0.9928(9) 0.9628(3) 0.232(6) Uani 1 1 d D U . . .
C119 C 0.5815(5) 1.0324(7) 0.9326(3) 0.135(3) Uani 1 1 d D U . . .
C120 C 0.5065(4) 1.0801(4) 0.8961(3) 0.1006(18) Uani 1 1 d D U . . .
H12A H 0.442213 1.076292 0.916773 0.151 Uiso 1 1 calc R U . . .
H12B H 0.506272 1.059914 0.864505 0.151 Uiso 1 1 calc R U . . .
H12C H 0.519268 1.136963 0.881799 0.151 Uiso 1 1 calc R U . . .
N5 N 0.7988(16) 0.2258(12) 0.9325(7) 0.254(13) Uani 0.5 1 d D U P . .
C121 C 0.790(2) 0.2827(15) 0.9455(9) 0.248(12) Uani 0.5 1 d D U P . .
C122 C 0.7804(17) 0.3474(14) 0.9692(7) 0.208(11) Uani 0.5 1 d D U P . .
H12D H 0.771942 0.400106 0.938987 0.313 Uiso 0.5 1 calc R U P . .
H12E H 0.722652 0.343000 0.995660 0.313 Uiso 0.5 1 calc R U P . .
H12F H 0.839840 0.343152 0.989115 0.313 Uiso 0.5 1 calc R U P . .

loop_
_atom_site_aniso_label
_atom_site_aniso_U_11
_atom_site_aniso_U_22
_atom_site_aniso_U_33
_atom_site_aniso_U_23
_atom_site_aniso_U_13
_atom_site_aniso_U_12
Zn1 0.0479(3) 0.0440(3) 0.0524(3) -0.0117(2) -0.0117(2) -0.0027(2)
Zn2 0.0387(3) 0.0431(2) 0.0431(2) -0.01401(19) -0.00991(18) -0.00269(18)
Zn3 0.0341(2) 0.0490(3) 0.0545(3) -0.0213(2) -0.01028(19) -0.00273(19)
O1 0.0398(12) 0.0504(13) 0.0551(14) -0.0162(11) -0.0074(10) -0.0039(10)
C45 0.047(2) 0.071(2) 0.060(2) -0.0216(19) -0.0026(16) -0.0035(17)
C46 0.083(3) 0.084(3) 0.090(3) -0.035(3) 0.019(2) -0.027(2)
C47 0.072(3) 0.145(5) 0.104(4) -0.036(4) 0.018(3) -0.024(3)
C48 0.130(9) 0.179(12) 0.187(13) -0.034(10) 0.065(9) -0.058(8)
C49 0.29(3) 0.161(15) 0.23(2) 0.004(13) 0.071(18) -0.021(16)
C48X 0.078(6) 0.139(11) 0.142(10) -0.062(7) -0.006(6) -0.015(6)
C49X 0.093(10) 0.121(12) 0.197(15) -0.082(11) -0.041(9) 0.010(8)
O2 0.0470(14) 0.0465(14) 0.0650(16) -0.0087(12) -0.0127(12) -0.0012(11)
O3 0.0402(13) 0.0515(14) 0.0591(15) -0.0150(11) -0.0106(11) -0.0017(10)
C50 0.074(3) 0.087(3) 0.070(2) -0.038(2) -0.0035(19) -0.025(2)
C51 0.061(4) 0.082(4) 0.064(3) -0.023(3) -0.010(3) -0.001(3)
C52 0.075(5) 0.093(5) 0.077(4) -0.029(4) -0.020(3) -0.004(4)
C53 0.130(8) 0.114(7) 0.129(7) -0.023(6) -0.049(6) -0.037(5)
C54 0.134(10) 0.127(9) 0.136(9) -0.017(8) -0.055(8) -0.047(8)
C51X 0.111(8) 0.126(9) 0.090(8) -0.017(7) -0.047(6) -0.023(6)
C52X 0.141(9) 0.157(10) 0.124(9) -0.043(8) -0.058(7) -0.028(8)
C53X 0.163(14) 0.251(18) 0.186(16) -0.044(15) -0.108(11) -0.028(12)
C54X 0.16(2) 0.30(3) 0.26(3) -0.01(3) -0.10(2) -0.09(2)
O4 0.0379(12) 0.0418(12) 0.0510(13) -0.0182(10) -0.0083(10) -0.0003(9)
C1 0.0312(16) 0.0448(17) 0.056(2) -0.0166(15) -0.0069(14) -0.0034(13)
C2 0.0296(15) 0.0392(16) 0.0568(19) -0.0163(14) -0.0080(13) -0.0001(12)
C3 0.0350(16) 0.0391(16) 0.059(2) -0.0186(15) -0.0109(14) -0.0011(13)
C4 0.0340(17) 0.0410(17) 0.065(2) -0.0220(16) -0.0081(15) -0.0027(13)
C5 0.0346(17) 0.0361(16) 0.071(2) -0.0175(16) -0.0065(15) -0.0020(13)
C6 0.0298(16) 0.0424(17) 0.062(2) -0.0100(15) -0.0072(14) -0.0024(13)
C7 0.0425(18) 0.0426(17) 0.072(2) -0.0249(16) -0.0140(16) -0.0003(14)
C8 0.072(3) 0.048(2) 0.061(3) -0.024(2) -0.015(2) -0.004(2)
C9 0.055(3) 0.049(2) 0.077(3) -0.028(2) -0.017(2) -0.009(2)
C10 0.048(2) 0.081(4) 0.083(4) -0.050(3) -0.007(2) 0.000(2)
C8X 0.047(5) 0.085(10) 0.083(11) -0.035(9) -0.019(6) -0.010(6)
C9X 0.095(12) 0.047(4) 0.094(12) -0.040(7) -0.003(10) -0.004(6)
C10X 0.052(7) 0.066(8) 0.070(8) -0.026(6) -0.011(6) -0.008(7)
C11 0.0402(19) 0.0414(18) 0.070(2) -0.0036(17) -0.0102(16) -0.0076(14)
C12 0.0422(19) 0.0374(17) 0.067(2) 0.0003(16) -0.0149(16) -0.0006(14)
C13 0.0416(19) 0.0407(18) 0.071(2) -0.0023(17) -0.0109(17) -0.0034(15)
C14 0.042(2) 0.0388(18) 0.091(3) -0.0093(18) -0.0134(19) -0.0026(15)
C15 0.047(2) 0.0382(18) 0.108(4) -0.018(2) -0.011(2) -0.0025(16)
C16 0.040(2) 0.044(2) 0.098(3) -0.014(2) -0.017(2) 0.0018(15)
C17 0.0407(19) 0.0386(18) 0.081(3) -0.0036(17) -0.0193(18) 0.0000(14)
C18 0.048(2) 0.046(2) 0.141(5) -0.036(3) -0.006(3) -0.0022(18)
C19 0.062(3) 0.068(3) 0.122(4) -0.044(3) -0.007(3) -0.008(2)
C20 0.089(4) 0.053(3) 0.140(5) -0.030(3) -0.008(4) -0.008(3)
C21 0.060(3) 0.085(3) 0.147(5) -0.068(4) -0.009(3) -0.007(2)
C22 0.0387(19) 0.0421(18) 0.075(3) -0.0060(17) -0.0195(17) 0.0025(14)
C23 0.0326(16) 0.0459(18) 0.059(2) -0.0170(16) -0.0138(14) -0.0022(13)
C24 0.0375(18) 0.0403(17) 0.068(2) -0.0123(16) -0.0190(16) -0.0005(14)
C25 0.0351(17) 0.0414(17) 0.076(2) -0.0219(17) -0.0177(16) 0.0034(14)
C26 0.0348(17) 0.0460(18) 0.069(2) -0.0242(17) -0.0155(15) 0.0015(14)
C27 0.0357(17) 0.0405(17) 0.061(2) -0.0187(15) -0.0128(14) -0.0032(13)
C28 0.0353(16) 0.0378(16) 0.059(2) -0.0171(15) -0.0150(14) -0.0035(13)
C29 0.048(2) 0.059(2) 0.074(3) -0.033(2) -0.0080(18) 0.0001(17)
C30 0.059(3) 0.065(3) 0.088(3) -0.039(2) -0.014(2) 0.011(2)
C31 0.061(3) 0.100(4) 0.107(4) -0.062(3) 0.016(3) -0.023(3)
C32 0.074(3) 0.072(3) 0.069(3) -0.032(2) -0.012(2) 0.010(2)
C33 0.0363(17) 0.0369(16) 0.0564(19) -0.0161(14) -0.0100(14) -0.0025(13)
C34 0.0397(17) 0.0330(15) 0.0433(17) -0.0140(13) -0.0087(13) 0.0030(12)
C35 0.0367(17) 0.0354(15) 0.0548(19) -0.0186(14) -0.0087(14) 0.0003(12)
C36 0.0426(18) 0.0358(16) 0.0522(19) -0.0151(14) -0.0067(14) -0.0021(13)
C37 0.0459(19) 0.0367(16) 0.0529(19) -0.0164(14) -0.0112(15) 0.0000(14)
C38 0.0460(18) 0.0329(15) 0.0539(19) -0.0175(14) -0.0144(15) 0.0030(13)
C39 0.0350(16) 0.0315(14) 0.0554(19) -0.0187(13) -0.0093(13) 0.0039(12)
C40 0.067(3) 0.056(2) 0.054(2) -0.0121(17) -0.0123(18) -0.0179(19)
C41 0.082(3) 0.082(3) 0.050(2) -0.013(2) -0.015(2) -0.025(3)
C42 0.109(4) 0.055(2) 0.062(3) -0.007(2) -0.019(3) -0.019(2)
C43 0.084(3) 0.075(3) 0.063(3) -0.026(2) 0.004(2) -0.010(2)
C44 0.0344(16) 0.0396(16) 0.0554(19) -0.0188(14) -0.0114(14) 0.0039(13)
O5 0.0297(11) 0.0445(12) 0.0511(13) -0.0180(10) -0.0058(9) 0.0015(9)
C99 0.0384(18) 0.0456(18) 0.059(2) -0.0249(16) -0.0027(15) 0.0015(14)
C100 0.0381(18) 0.0507(19) 0.059(2) -0.0245(16) -0.0055(15) -0.0019(14)
C101 0.0408(19) 0.056(2) 0.078(3) -0.032(2) 0.0034(17) -0.0049(16)
C102 0.047(2) 0.065(2) 0.075(3) -0.031(2) 0.0025(18) -0.0099(18)
C103 0.049(2) 0.091(3) 0.092(3) -0.044(3) 0.015(2) -0.019(2)
O6 0.0406(13) 0.0543(14) 0.0569(14) -0.0278(11) -0.0095(10) -0.0056(10)
O7 0.0430(14) 0.0682(16) 0.0552(14) -0.0222(12) -0.0099(11) -0.0068(12)
C104 0.070(3) 0.106(4) 0.094(3) 0.014(3) -0.036(3) -0.024(3)
C105 0.185(7) 0.107(6) 0.137(6) 0.023(5) -0.111(6) -0.054(5)
C106 0.225(9) 0.147(8) 0.153(8) -0.015(7) -0.136(7) 0.001(7)
C107 0.226(9) 0.223(12) 0.194(11) -0.006(10) -0.123(10) 0.023(10)
C108 0.113(10) 0.252(17) 0.243(17) -0.026(12) 0.021(10) -0.079(10)
C15X 0.157(10) 0.107(10) 0.088(6) 0.018(7) -0.041(6) -0.043(9)
C16X 0.225(10) 0.128(10) 0.106(5) 0.006(9) -0.086(9) -0.005(10)
C17X 0.224(10) 0.168(12) 0.156(12) -0.028(11) -0.112(10) -0.006(10)
C18X 0.200(13) 0.129(13) 0.091(11) -0.069(10) -0.098(11) 0.048(11)
O8 0.0368(12) 0.0447(12) 0.0504(13) -0.0172(10) -0.0065(10) -0.0026(9)
C55 0.0314(15) 0.0413(16) 0.0455(17) -0.0160(13) -0.0050(12) 0.0015(12)
C56 0.0361(16) 0.0397(16) 0.0456(17) -0.0180(13) -0.0034(13) -0.0013(13)
C57 0.0374(17) 0.0439(17) 0.0501(18) -0.0195(14) -0.0071(14) -0.0025(13)
C58 0.0367(17) 0.0392(16) 0.0530(19) -0.0160(14) -0.0058(14) 0.0003(13)
C59 0.0342(16) 0.0381(16) 0.0548(19) -0.0170(14) -0.0030(14) -0.0014(13)
C60 0.0309(15) 0.0436(17) 0.0486(18) -0.0191(14) -0.0007(13) -0.0031(13)
C61 0.0442(19) 0.0411(17) 0.071(2) -0.0182(16) -0.0161(16) 0.0014(14)
C62 0.055(2) 0.0434(18) 0.088(3) -0.0204(19) -0.023(2) 0.0070(16)
C63 0.081(3) 0.072(3) 0.082(3) -0.033(2) -0.042(2) 0.020(2)
C64 0.036(2) 0.058(2) 0.132(4) -0.010(3) -0.023(2) -0.0015(17)
C65 0.0321(16) 0.0462(18) 0.061(2) -0.0226(16) -0.0028(14) -0.0058(13)
C66 0.0371(17) 0.057(2) 0.057(2) -0.0323(17) -0.0081(14) -0.0090(15)
C67 0.0366(17) 0.0515(19) 0.058(2) -0.0294(16) -0.0037(14) -0.0109(14)
C68 0.0403(18) 0.054(2) 0.065(2) -0.0288(17) -0.0028(16) -0.0097(15)
C69 0.044(2) 0.061(2) 0.077(3) -0.038(2) -0.0009(18) -0.0058(17)
C70 0.045(2) 0.078(3) 0.063(2) -0.044(2) -0.0002(17) -0.0114(18)
C71 0.0417(19) 0.064(2) 0.055(2) -0.0320(18) -0.0069(15) -0.0083(16)
C72 0.053(2) 0.069(3) 0.111(3) -0.047(2) 0.012(2) -0.001(2)
C73 0.059(5) 0.083(5) 0.099(5) -0.031(4) 0.003(4) 0.032(4)
C74 0.108(7) 0.071(5) 0.106(5) -0.053(4) 0.007(5) 0.009(5)
C75 0.043(4) 0.081(5) 0.150(9) -0.038(5) -0.002(4) 0.012(3)
C74X 0.065(9) 0.108(11) 0.109(7) -0.029(8) 0.012(6) 0.024(8)
C75X 0.048(6) 0.067(7) 0.127(9) -0.037(7) -0.014(5) 0.019(5)
C76 0.049(2) 0.082(3) 0.053(2) -0.037(2) -0.0060(16) -0.0109(19)
C77 0.0410(19) 0.073(2) 0.0432(18) -0.0216(17) -0.0038(14) -0.0109(17)
C78 0.047(2) 0.082(3) 0.0407(18) -0.0283(18) -0.0048(15) -0.0139(18)
C79 0.049(2) 0.095(3) 0.052(2) -0.042(2) 0.0000(16) -0.011(2)
C80 0.045(2) 0.112(4) 0.055(2) -0.045(2) 0.0065(17) -0.019(2)
C81 0.051(2) 0.098(3) 0.053(2) -0.038(2) 0.0061(17) -0.027(2)
C82 0.048(2) 0.072(2) 0.0459(19) -0.0233(18) -0.0009(15) -0.0156(18)
C83 0.047(2) 0.152(5) 0.091(3) -0.084(4) 0.018(2) -0.031(3)
C84 0.049(3) 0.157(7) 0.200(9) -0.093(7) -0.007(4) 0.004(4)
C85 0.074(4) 0.246(9) 0.101(4) -0.119(6) 0.037(3) -0.048(5)
C86 0.052(3) 0.253(10) 0.136(6) -0.146(7) 0.023(3) -0.044(4)
C87 0.049(2) 0.064(2) 0.051(2) -0.0197(17) -0.0032(16) -0.0161(17)
C88 0.0331(16) 0.0477(18) 0.0535(19) -0.0254(15) -0.0053(13) -0.0041(13)
C89 0.0465(19) 0.057(2) 0.0493(19) -0.0222(16) -0.0035(15) -0.0116(16)
C90 0.041(2) 0.081(3) 0.058(2) -0.027(2) 0.0018(16) -0.0193(18)
C91 0.0398(19) 0.083(3) 0.059(2) -0.033(2) -0.0042(16) -0.0123(18)
C92 0.0430(19) 0.053(2) 0.054(2) -0.0249(16) -0.0104(15) -0.0002(15)
C93 0.0382(17) 0.0389(16) 0.0506(18) -0.0207(14) -0.0057(13) 0.0009(13)
C94 0.047(2) 0.121(3) 0.077(3) -0.043(3) -0.0041(19) -0.026(2)
C95 0.058(3) 0.105(4) 0.101(5) -0.061(4) -0.013(3) -0.020(3)
C96 0.042(4) 0.076(6) 0.082(5) -0.030(5) -0.011(3) -0.014(4)
C97 0.064(4) 0.134(6) 0.080(3) -0.046(3) -0.015(3) -0.038(4)
C95X 0.051(9) 0.159(11) 0.069(11) -0.060(9) 0.017(7) -0.058(9)
C96X 0.040(10) 0.056(14) 0.084(11) -0.025(8) -0.005(8) -0.007(10)
C97X 0.042(9) 0.148(9) 0.073(10) -0.018(7) -0.017(7) -0.054(8)
C98 0.0416(17) 0.0428(17) 0.0466(18) -0.0210(14) -0.0065(14) 0.0009(13)
O9 0.0612(16) 0.0576(15) 0.0456(13) -0.0119(11) -0.0097(11) -0.0092(12)
O10 0.0381(12) 0.0520(14) 0.0614(15) -0.0197(12) -0.0137(11) -0.0021(10)
C109 0.143(5) 0.072(3) 0.052(3) -0.008(2) -0.017(3) -0.015(3)
C110 0.140(6) 0.099(5) 0.080(4) -0.005(3) -0.020(4) -0.030(4)
C111 0.049(2) 0.079(3) 0.138(5) -0.059(3) -0.035(3) 0.006(2)
C112 0.084(4) 0.077(4) 0.209(8) -0.045(4) -0.075(5) -0.006(3)
N1 0.095(3) 0.075(3) 0.114(4) -0.050(3) -0.019(3) 0.007(2)
C113 0.053(2) 0.058(2) 0.087(3) -0.033(2) -0.019(2) -0.0011(19)
C114 0.0402(19) 0.056(2) 0.075(3) -0.0263(19) -0.0112(17) -0.0031(16)
N2 0.066(3) 0.095(3) 0.132(4) -0.047(3) -0.017(3) -0.002(2)
C115 0.054(3) 0.070(3) 0.079(3) -0.032(2) -0.006(2) 0.003(2)
C116 0.056(2) 0.066(2) 0.062(2) -0.030(2) -0.0045(18) 0.0035(19)
N3 0.068(3) 0.101(3) 0.093(3) -0.035(3) -0.003(2) -0.010(2)
C117 0.046(2) 0.067(3) 0.090(3) -0.020(2) -0.009(2) -0.0011(19)
C118 0.068(3) 0.086(3) 0.106(4) -0.044(3) -0.019(3) 0.017(3)
N4 0.106(5) 0.465(16) 0.111(5) -0.124(7) -0.042(4) 0.095(7)
C119 0.063(3) 0.269(10) 0.090(4) -0.087(5) -0.019(3) 0.004(4)
C120 0.081(4) 0.127(5) 0.109(4) -0.047(4) -0.027(3) -0.028(3)
N5 0.251(17) 0.188(17) 0.130(11) 0.096(11) 0.116(11) 0.123(15)
C121 0.26(2) 0.21(2) 0.115(15) 0.094(13) 0.065(14) 0.074(19)
C122 0.165(15) 0.23(2) 0.092(12) 0.095(11) 0.041(11) 0.014(17)

loop_
_atom_type_symbol
_atom_type_description
_atom_type_scat_dispersion_real
_atom_type_scat_dispersion_imag
_atom_type_scat_source
C C 0.0181 0.0091 'International Tables Vol C Tables 4.2.6.8 and 6.1.1.4'
H H 0.0000 0.0000 'International Tables Vol C Tables 4.2.6.8 and 6.1.1.4'
N N 0.0311 0.0180 'International Tables Vol C Tables 4.2.6.8 and 6.1.1.4'
O O 0.0492 0.0322 'International Tables Vol C Tables 4.2.6.8 and 6.1.1.4'
Zn Zn -1.5491 0.6778 'International Tables Vol C Tables 4.2.6.8 and 6.1.1.4'

loop_
_geom_angle_atom_site_label_1
_geom_angle_atom_site_label_2
_geom_angle_atom_site_label_3
_geom_angle
_geom_angle_site_symmetry_1
_geom_angle_site_symmetry_3
_geom_angle_publ_flag
O2 Zn1 O9 128.44(12) . . ?
O2 Zn1 O4 149.80(12) . . ?
O9 Zn1 O4 81.04(10) . . ?
O2 Zn1 O1 91.07(11) . . ?
O9 Zn1 O1 96.16(11) . . ?
O4 Zn1 O1 91.91(9) . . ?
O2 Zn1 O3 87.72(10) . . ?
O9 Zn1 O3 94.27(10) . . ?
O4 Zn1 O3 83.03(9) . . ?
O1 Zn1 O3 167.56(9) . . ?
O2 Zn1 Zn2 164.60(9) . . ?
O9 Zn1 Zn2 40.09(8) . . ?
O4 Zn1 Zn2 41.38(7) . . ?
O1 Zn1 Zn2 99.95(7) . . ?
O3 Zn1 Zn2 83.78(6) . . ?
O10 Zn2 O9 125.88(11) . . ?
O10 Zn2 O4 129.79(11) . . ?
O9 Zn2 O4 81.64(11) . . ?
O10 Zn2 O8 82.00(10) . . ?
O9 Zn2 O8 129.42(11) . . ?
O4 Zn2 O8 114.06(9) . . ?
O10 Zn2 Zn3 40.83(7) . . ?
O9 Zn2 Zn3 138.35(8) . . ?
O4 Zn2 Zn3 139.51(7) . . ?
O8 Zn2 Zn3 41.79(7) . . ?
O10 Zn2 Zn1 139.42(7) . . ?
O9 Zn2 Zn1 40.59(8) . . ?
O4 Zn2 Zn1 41.48(7) . . ?
O8 Zn2 Zn1 138.17(7) . . ?
Zn3 Zn2 Zn1 178.92(2) . . ?
O6 Zn3 O10 127.51(10) . . ?
O6 Zn3 O8 151.09(10) . . ?
O10 Zn3 O8 80.99(10) . . ?
O6 Zn3 O5 91.74(10) . . ?
O10 Zn3 O5 96.91(10) . . ?
O8 Zn3 O5 88.90(9) . . ?
O6 Zn3 O7 88.73(11) . . ?
O10 Zn3 O7 93.43(10) . . ?
O8 Zn3 O7 84.26(10) . . ?
O5 Zn3 O7 166.56(8) . . ?
O6 Zn3 Zn2 164.08(8) . . ?
O10 Zn3 Zn2 40.08(7) . . ?
O8 Zn3 Zn2 41.53(7) . . ?
O5 Zn3 Zn2 99.37(6) . . ?
O7 Zn3 Zn2 83.11(7) . . ?
C1 O1 C45 115.2(3) . . ?
C1 O1 Zn1 114.51(19) . . ?
C45 O1 Zn1 127.7(2) . . ?
O1 C45 C46 113.7(4) . . ?
O1 C45 H45A 108.8 . . ?
C46 C45 H45A 108.8 . . ?
O1 C45 H45B 108.8 . . ?
C46 C45 H45B 108.8 . . ?
H45A C45 H45B 107.7 . . ?
C45 C46 C47 112.7(5) . . ?
C45 C46 H46A 109.1 . . ?
C47 C46 H46A 109.1 . . ?
C45 C46 H46B 109.1 . . ?
C47 C46 H46B 109.1 . . ?
H46A C46 H46B 107.8 . . ?
C48 C47 C46 119.3(9) . . ?
C48X C47 C46 117.0(8) . . ?
C48 C47 H47A 107.5 . . ?
C46 C47 H47A 107.5 . . ?
C48 C47 H47B 107.5 . . ?
C46 C47 H47B 107.5 . . ?
H47A C47 H47B 107.0 . . ?
C48X C47 H47C 108.0 . . ?
C46 C47 H47C 108.0 . . ?
C48X C47 H47D 108.0 . . ?
C46 C47 H47D 108.0 . . ?
H47C C47 H47D 107.3 . . ?
C47 C48 C49 107.6(14) . . ?
C47 C48 H48A 110.2 . . ?
C49 C48 H48A 110.2 . . ?
C47 C48 H48B 110.2 . . ?
C49 C48 H48B 110.2 . . ?
H48A C48 H48B 108.5 . . ?
C48 C49 H49A 109.5 . . ?
C48 C49 H49B 109.5 . . ?
H49A C49 H49B 109.5 . . ?
C48 C49 H49C 109.5 . . ?
H49A C49 H49C 109.5 . . ?
H49B C49 H49C 109.5 . . ?
C47 C48X C49X 115.1(11) . . ?
C47 C48X H48C 108.5 . . ?
C49X C48X H48C 108.5 . . ?
C47 C48X H48D 108.5 . . ?
C49X C48X H48D 108.5 . . ?
H48C C48X H48D 107.5 . . ?
C48X C49X H49D 109.5 . . ?
C48X C49X H49E 109.5 . . ?
H49D C49X H49E 109.5 . . ?
C48X C49X H49F 109.5 . . ?
H49D C49X H49F 109.5 . . ?
H49E C49X H49F 109.5 . . ?
C12 O2 Zn1 141.0(2) . . ?
C23 O3 C50 113.2(3) . . ?
C23 O3 Zn1 112.16(19) . . ?
C50 O3 Zn1 134.4(3) . . ?
C51X C50 O3 125.4(8) . . ?
O3 C50 C51 115.9(4) . . ?
O3 C50 H50A 108.3 . . ?
C51 C50 H50A 108.3 . . ?
O3 C50 H50B 108.3 . . ?
C51 C50 H50B 108.3 . . ?
H50A C50 H50B 107.4 . . ?
C51X C50 H50C 106.0 . . ?
O3 C50 H50C 106.0 . . ?
C51X C50 H50D 106.0 . . ?
O3 C50 H50D 106.0 . . ?
H50C C50 H50D 106.3 . . ?
C50 C51 C52 116.1(6) . . ?
C50 C51 H51A 108.3 . . ?
C52 C51 H51A 108.3 . . ?
C50 C51 H51B 108.3 . . ?
C52 C51 H51B 108.3 . . ?
H51A C51 H51B 107.4 . . ?
C53 C52 C51 116.9(7) . . ?
C53 C52 H52A 108.1 . . ?
C51 C52 H52A 108.1 . . ?
C53 C52 H52B 108.1 . . ?
C51 C52 H52B 108.1 . . ?
H52A C52 H52B 107.3 . . ?
C52 C53 C54 112.9(9) . . ?
C52 C53 H53A 109.0 . . ?
C54 C53 H53A 109.0 . . ?
C52 C53 H53B 109.0 . . ?
C54 C53 H53B 109.0 . . ?
H53A C53 H53B 107.8 . . ?
C53 C54 H54A 109.5 . . ?
C53 C54 H54B 109.5 . . ?
H54A C54 H54B 109.5 . . ?
C53 C54 H54C 109.5 . . ?
H54A C54 H54C 109.5 . . ?
H54B C54 H54C 109.5 . . ?
C50 C51X C52X 114.7(13) . . ?
C50 C51X H51C 108.6 . . ?
C52X C51X H51C 108.6 . . ?
C50 C51X H51D 108.6 . . ?
C52X C51X H51D 108.6 . . ?
H51C C51X H51D 107.6 . . ?
C53X C52X C51X 119.7(16) . . ?
C53X C52X H52C 107.4 . . ?
C51X C52X H52C 107.4 . . ?
C53X C52X H52D 107.4 . . ?
C51X C52X H52D 107.4 . . ?
H52C C52X H52D 106.9 . . ?
C52X C53X C54X 114.3(18) . . ?
C52X C53X H53C 108.7 . . ?
C54X C53X H53C 108.7 . . ?
C52X C53X H53D 108.7 . . ?
C54X C53X H53D 108.7 . . ?
H53C C53X H53D 107.6 . . ?
C53X C54X H54D 109.5 . . ?
C53X C54X H54E 109.5 . . ?
H54D C54X H54E 109.5 . . ?
C53X C54X H54F 109.5 . . ?
H54D C54X H54F 109.5 . . ?
H54E C54X H54F 109.5 . . ?
C34 O4 Zn2 125.70(19) . . ?
C34 O4 Zn1 137.13(19) . . ?
Zn2 O4 Zn1 97.14(10) . . ?
C6 C1 C2 121.4(3) . . ?
C6 C1 O1 119.6(3) . . ?
C2 C1 O1 119.0(3) . . ?
C3 C2 C1 118.5(3) . . ?
C3 C2 C44 118.6(3) . . ?
C1 C2 C44 122.8(3) . . ?
C2 C3 C4 122.2(3) . . ?
C2 C3 H3 118.9 . . ?
C4 C3 H3 118.9 . . ?
C3 C4 C5 116.7(3) . . ?
C3 C4 C7 121.7(3) . . ?
C5 C4 C7 121.5(3) . . ?
C6 C5 C4 123.1(3) . . ?
C6 C5 H5 118.5 . . ?
C4 C5 H5 118.5 . . ?
C5 C6 C1 118.1(3) . . ?
C5 C6 C11 119.6(3) . . ?
C1 C6 C11 122.1(3) . . ?
C10X C7 C4 109.0(7) . . ?
C9 C7 C4 111.6(4) . . ?
C10X C7 C8X 114.3(11) . . ?
C4 C7 C8X 103.3(8) . . ?
C10X C7 C9X 113.3(10) . . ?
C4 C7 C9X 109.2(9) . . ?
C8X C7 C9X 107.3(11) . . ?
C9 C7 C10 109.3(4) . . ?
C4 C7 C10 109.5(3) . . ?
C9 C7 C8 106.9(4) . . ?
C4 C7 C8 113.5(3) . . ?
C10 C7 C8 105.8(4) . . ?
C7 C8 H8A 109.5 . . ?
C7 C8 H8B 109.5 . . ?
H8A C8 H8B 109.5 . . ?
C7 C8 H8C 109.5 . . ?
H8A C8 H8C 109.5 . . ?
H8B C8 H8C 109.5 . . ?
C7 C9 H9A 109.5 . . ?
C7 C9 H9B 109.5 . . ?
H9A C9 H9B 109.5 . . ?
C7 C9 H9C 109.5 . . ?
H9A C9 H9C 109.5 . . ?
H9B C9 H9C 109.5 . . ?
C7 C10 H10A 109.5 . . ?
C7 C10 H10B 109.5 . . ?
H10A C10 H10B 109.5 . . ?
C7 C10 H10C 109.5 . . ?
H10A C10 H10C 109.5 . . ?
H10B C10 H10C 109.5 . . ?
C7 C8X H8D 109.5 . . ?
C7 C8X H8E 109.5 . . ?
H8D C8X H8E 109.5 . . ?
C7 C8X H8F 109.5 . . ?
H8D C8X H8F 109.5 . . ?
H8E C8X H8F 109.5 . . ?
C7 C9X H9D 109.5 . . ?
C7 C9X H9E 109.5 . . ?
H9D C9X H9E 109.5 . . ?
C7 C9X H9F 109.5 . . ?
H9D C9X H9F 109.5 . . ?
H9E C9X H9F 109.5 . . ?
C7 C10X H10D 109.5 . . ?
C7 C10X H10E 109.5 . . ?
H10D C10X H10E 109.5 . . ?
C7 C10X H10F 109.5 . . ?
H10D C10X H10F 109.5 . . ?
H10E C10X H10F 109.5 . . ?
C13 C11 C6 109.8(3) . . ?
C13 C11 H11A 109.7 . . ?
C6 C11 H11A 109.7 . . ?
C13 C11 H11B 109.7 . . ?
C6 C11 H11B 109.7 . . ?
H11A C11 H11B 108.2 . . ?
O2 C12 C13 121.7(3) . . ?
O2 C12 C17 120.6(4) . . ?
C13 C12 C17 117.6(4) . . ?
C14 C13 C12 120.2(4) . . ?
C14 C13 C11 120.4(4) . . ?
C12 C13 C11 119.3(4) . . ?
C13 C14 C15 123.1(4) . . ?
C13 C14 H14 118.5 . . ?
C15 C14 H14 118.5 . . ?
C14 C15 C16 116.3(4) . . ?
C14 C15 C18 120.8(4) . . ?
C16 C15 C18 122.8(4) . . ?
C17 C16 C15 122.6(4) . . ?
C17 C16 H16 118.7 . . ?
C15 C16 H16 118.7 . . ?
C16 C17 C12 120.2(4) . . ?
C16 C17 C22 120.7(4) . . ?
C12 C17 C22 119.1(4) . . ?
C21 C18 C20 111.5(4) . . ?
C21 C18 C15 112.2(4) . . ?
C20 C18 C15 110.4(5) . . ?
C21 C18 C19 105.1(5) . . ?
C20 C18 C19 107.3(4) . . ?
C15 C18 C19 110.1(4) . . ?
C18 C19 H19A 109.5 . . ?
C18 C19 H19B 109.5 . . ?
H19A C19 H19B 109.5 . . ?
C18 C19 H19C 109.5 . . ?
H19A C19 H19C 109.5 . . ?
H19B C19 H19C 109.5 . . ?
C18 C20 H20A 109.5 . . ?
C18 C20 H20B 109.5 . . ?
H20A C20 H20B 109.5 . . ?
C18 C20 H20C 109.5 . . ?
H20A C20 H20C 109.5 . . ?
H20B C20 H20C 109.5 . . ?
C18 C21 H21A 109.5 . . ?
C18 C21 H21B 109.5 . . ?
H21A C21 H21B 109.5 . . ?
C18 C21 H21C 109.5 . . ?
H21A C21 H21C 109.5 . . ?
H21B C21 H21C 109.5 . . ?
C17 C22 C24 111.0(3) . . ?
C17 C22 H22A 109.4 . . ?
C24 C22 H22A 109.4 . . ?
C17 C22 H22B 109.4 . . ?
C24 C22 H22B 109.4 . . ?
H22A C22 H22B 108.0 . . ?
O3 C23 C28 119.9(3) . . ?
O3 C23 C24 119.8(3) . . ?
C28 C23 C24 120.4(3) . . ?
C25 C24 C23 118.7(3) . . ?
C25 C24 C22 119.9(3) . . ?
C23 C24 C22 121.3(4) . . ?
C24 C25 C26 123.4(3) . . ?
C24 C25 H25 118.3 . . ?
C26 C25 H25 118.3 . . ?
C25 C26 C27 115.8(4) . . ?
C25 C26 C29 123.9(3) . . ?
C27 C26 C29 120.3(3) . . ?
C28 C27 C26 122.8(3) . . ?
C28 C27 H27 118.6 . . ?
C26 C27 H27 118.6 . . ?
C27 C28 C23 118.8(3) . . ?
C27 C28 C33 119.0(3) . . ?
C23 C28 C33 122.0(3) . . ?
C31 C29 C26 108.6(3) . . ?
C31 C29 C30 109.1(4) . . ?
C26 C29 C30 112.0(4) . . ?
C31 C29 C32 109.0(4) . . ?
C26 C29 C32 110.5(3) . . ?
C30 C29 C32 107.6(3) . . ?
C29 C30 H30A 109.5 . . ?
C29 C30 H30B 109.5 . . ?
H30A C30 H30B 109.5 . . ?
C29 C30 H30C 109.5 . . ?
H30A C30 H30C 109.5 . . ?
H30B C30 H30C 109.5 . . ?
C29 C31 H31A 109.5 . . ?
C29 C31 H31B 109.5 . . ?
H31A C31 H31B 109.5 . . ?
C29 C31 H31C 109.5 . . ?
H31A C31 H31C 109.5 . . ?
H31B C31 H31C 109.5 . . ?
C29 C32 H32A 109.5 . . ?
C29 C32 H32B 109.5 . . ?
H32A C32 H32B 109.5 . . ?
C29 C32 H32C 109.5 . . ?
H32A C32 H32C 109.5 . . ?
H32B C32 H32C 109.5 . . ?
C35 C33 C28 109.6(3) . . ?
C35 C33 H33A 109.7 . . ?
C28 C33 H33A 109.7 . . ?
C35 C33 H33B 109.7 . . ?
C28 C33 H33B 109.7 . . ?
H33A C33 H33B 108.2 . . ?
O4 C34 C35 119.6(3) . . ?
O4 C34 C39 120.0(3) . . ?
C35 C34 C39 120.3(3) . . ?
C36 C35 C34 119.3(3) . . ?
C36 C35 C33 119.7(3) . . ?
C34 C35 C33 120.8(3) . . ?
C35 C36 C37 122.2(3) . . ?
C35 C36 H36 118.9 . . ?
C37 C36 H36 118.9 . . ?
C38 C37 C36 116.9(3) . . ?
C38 C37 C40 123.0(3) . . ?
C36 C37 C40 120.0(3) . . ?
C37 C38 C39 122.9(3) . . ?
C37 C38 H38 118.6 . . ?
C39 C38 H38 118.6 . . ?
C38 C39 C34 118.4(3) . . ?
C38 C39 C44 120.3(3) . . ?
C34 C39 C44 121.3(3) . . ?
C41 C40 C42 113.0(4) . . ?
C41 C40 C37 113.8(3) . . ?
C42 C40 C37 110.9(3) . . ?
C41 C40 C43 104.4(4) . . ?
C42 C40 C43 106.5(4) . . ?
C37 C40 C43 107.6(3) . . ?
C40 C41 H41A 109.5 . . ?
C40 C41 H41B 109.5 . . ?
H41A C41 H41B 109.5 . . ?
C40 C41 H41C 109.5 . . ?
H41A C41 H41C 109.5 . . ?
H41B C41 H41C 109.5 . . ?
C40 C42 H42A 109.5 . . ?
C40 C42 H42B 109.5 . . ?
H42A C42 H42B 109.5 . . ?
C40 C42 H42C 109.5 . . ?
H42A C42 H42C 109.5 . . ?
H42B C42 H42C 109.5 . . ?
C40 C43 H43A 109.5 . . ?
C40 C43 H43B 109.5 . . ?
H43A C43 H43B 109.5 . . ?
C40 C43 H43C 109.5 . . ?
H43A C43 H43C 109.5 . . ?
H43B C43 H43C 109.5 . . ?
C39 C44 C2 111.1(3) . . ?
C39 C44 H44A 109.4 . . ?
C2 C44 H44A 109.4 . . ?
C39 C44 H44B 109.4 . . ?
C2 C44 H44B 109.4 . . ?
H44A C44 H44B 108.0 . . ?
C55 O5 C99 114.9(3) . . ?
C55 O5 Zn3 116.24(18) . . ?
C99 O5 Zn3 126.2(2) . . ?
O5 C99 C100 112.1(3) . . ?
O5 C99 H99A 109.2 . . ?
C100 C99 H99A 109.2 . . ?
O5 C99 H99B 109.2 . . ?
C100 C99 H99B 109.2 . . ?
H99A C99 H99B 107.9 . . ?
C99 C100 C101 111.6(3) . . ?
C99 C100 H10G 109.3 . . ?
C101 C100 H10G 109.3 . . ?
C99 C100 H10H 109.3 . . ?
C101 C100 H10H 109.3 . . ?
H10G C100 H10H 108.0 . . ?
C100 C101 C102 114.9(3) . . ?
C100 C101 H10I 108.5 . . ?
C102 C101 H10I 108.5 . . ?
C100 C101 H10J 108.5 . . ?
C102 C101 H10J 108.5 . . ?
H10I C101 H10J 107.5 . . ?
C103 C102 C101 112.4(4) . . ?
C103 C102 H10K 109.1 . . ?
C101 C102 H10K 109.1 . . ?
C103 C102 H10L 109.1 . . ?
C101 C102 H10L 109.1 . . ?
H10K C102 H10L 107.9 . . ?
C102 C103 H10M 109.5 . . ?
C102 C103 H10N 109.5 . . ?
H10M C103 H10N 109.5 . . ?
C102 C103 H10O 109.5 . . ?
H10M C103 H10O 109.5 . . ?
H10N C103 H10O 109.5 . . ?
C66 O6 Zn3 135.9(2) . . ?
C77 O7 C104 115.9(4) . . ?
C77 O7 Zn3 115.9(2) . . ?
C104 O7 Zn3 128.2(3) . . ?
C105 C104 O7 124.8(6) . . ?
O7 C104 C15X 126.5(10) . . ?
C105 C104 H14A 106.1 . . ?
O7 C104 H14A 106.1 . . ?
C105 C104 H14B 106.1 . . ?
O7 C104 H14B 106.1 . . ?
H14A C104 H14B 106.3 . . ?
O7 C104 H14C 105.7 . . ?
C15X C104 H14C 105.7 . . ?
O7 C104 H14D 105.7 . . ?
C15X C104 H14D 105.7 . . ?
H14C C104 H14D 106.1 . . ?
C104 C105 C106 114.5(10) . . ?
C104 C105 H15A 108.6 . . ?
C106 C105 H15A 108.6 . . ?
C104 C105 H15B 108.6 . . ?
C106 C105 H15B 108.6 . . ?
H15A C105 H15B 107.6 . . ?
C105 C106 C107 131.1(13) . . ?
C105 C106 H16A 104.5 . . ?
C107 C106 H16A 104.5 . . ?
C105 C106 H16B 104.5 . . ?
C107 C106 H16B 104.5 . . ?
H16A C106 H16B 105.6 . . ?
C108 C107 C106 108.7(14) . . ?
C108 C107 H17A 110.0 . . ?
C106 C107 H17A 110.0 . . ?
C108 C107 H17B 110.0 . . ?
C106 C107 H17B 110.0 . . ?
H17A C107 H17B 108.3 . . ?
C107 C108 H18A 109.5 . . ?
C107 C108 H18B 109.5 . . ?
H18A C108 H18B 109.5 . . ?
C107 C108 H18C 109.5 . . ?
H18A C108 H18C 109.5 . . ?
H18B C108 H18C 109.5 . . ?
C104 C15X C16X 115.5(15) . . ?
C104 C15X H10P 108.4 . . ?
C16X C15X H10P 108.4 . . ?
C104 C15X H10Q 108.4 . . ?
C16X C15X H10Q 108.4 . . ?
H10P C15X H10Q 107.5 . . ?
C17X C16X C15X 113.5(18) . . ?
C17X C16X H10R 108.9 . . ?
C15X C16X H10R 108.9 . . ?
C17X C16X H10S 108.9 . . ?
C15X C16X H10S 108.9 . . ?
H10R C16X H10S 107.7 . . ?
C18X C17X C16X 118(2) . . ?
C18X C17X H10T 107.7 . . ?
C16X C17X H10T 107.7 . . ?
C18X C17X H10U 107.7 . . ?
C16X C17X H10U 107.7 . . ?
H10T C17X H10U 107.1 . . ?
C17X C18X H10V 109.5 . . ?
C17X C18X H10W 109.5 . . ?
H10V C18X H10W 109.5 . . ?
C17X C18X H10X 109.5 . . ?
H10V C18X H10X 109.5 . . ?
H10W C18X H10X 109.5 . . ?
C88 O8 Zn2 125.7(2) . . ?
C88 O8 Zn3 137.3(2) . . ?
Zn2 O8 Zn3 96.67(10) . . ?
C60 C55 C56 121.5(3) . . ?
C60 C55 O5 119.2(3) . . ?
C56 C55 O5 119.2(3) . . ?
C57 C56 C55 118.0(3) . . ?
C57 C56 C98 119.4(3) . . ?
C55 C56 C98 122.4(3) . . ?
C56 C57 C58 122.3(3) . . ?
C56 C57 H57 118.8 . . ?
C58 C57 H57 118.8 . . ?
C59 C58 C57 117.5(3) . . ?
C59 C58 C61 123.2(3) . . ?
C57 C58 C61 119.3(3) . . ?
C58 C59 C60 122.7(3) . . ?
C58 C59 H59 118.6 . . ?
C60 C59 H59 118.6 . . ?
C55 C60 C59 117.7(3) . . ?
C55 C60 C65 122.8(3) . . ?
C59 C60 C65 119.3(3) . . ?
C64 C61 C62 108.2(4) . . ?
C64 C61 C63 109.9(4) . . ?
C62 C61 C63 108.6(4) . . ?
C64 C61 C58 108.4(3) . . ?
C62 C61 C58 111.8(3) . . ?
C63 C61 C58 109.9(3) . . ?
C61 C62 H62A 109.5 . . ?
C61 C62 H62B 109.5 . . ?
H62A C62 H62B 109.5 . . ?
C61 C62 H62C 109.5 . . ?
H62A C62 H62C 109.5 . . ?
H62B C62 H62C 109.5 . . ?
C61 C63 H63A 109.5 . . ?
C61 C63 H63B 109.5 . . ?
H63A C63 H63B 109.5 . . ?
C61 C63 H63C 109.5 . . ?
H63A C63 H63C 109.5 . . ?
H63B C63 H63C 109.5 . . ?
C61 C64 H64A 109.5 . . ?
C61 C64 H64B 109.5 . . ?
H64A C64 H64B 109.5 . . ?
C61 C64 H64C 109.5 . . ?
H64A C64 H64C 109.5 . . ?
H64B C64 H64C 109.5 . . ?
C60 C65 C67 109.9(3) . . ?
C60 C65 H65A 109.7 . . ?
C67 C65 H65A 109.7 . . ?
C60 C65 H65B 109.7 . . ?
C67 C65 H65B 109.7 . . ?
H65A C65 H65B 108.2 . . ?
O6 C66 C67 121.9(3) . . ?
O6 C66 C71 120.1(3) . . ?
C67 C66 C71 117.9(3) . . ?
C66 C67 C68 120.6(3) . . ?
C66 C67 C65 119.7(3) . . ?
C68 C67 C65 119.5(3) . . ?
C67 C68 C69 122.2(4) . . ?
C67 C68 H68 118.9 . . ?
C69 C68 H68 118.9 . . ?
C70 C69 C68 116.2(4) . . ?
C70 C69 C72 121.9(4) . . ?
C68 C69 C72 121.8(4) . . ?
C71 C70 C69 123.8(4) . . ?
C71 C70 H70 118.1 . . ?
C69 C70 H70 118.1 . . ?
C70 C71 C66 119.3(4) . . ?
C70 C71 C76 120.9(4) . . ?
C66 C71 C76 119.8(3) . . ?
C73 C72 C75 121.1(7) . . ?
C74X C72 C73X 109.7(11) . . ?
C73 C72 C69 114.6(4) . . ?
C74X C72 C69 120.7(7) . . ?
C75 C72 C69 108.3(5) . . ?
C73X C72 C69 114.1(8) . . ?
C74X C72 C75X 103.8(9) . . ?
C73X C72 C75X 99.3(10) . . ?
C69 C72 C75X 106.4(5) . . ?
C73 C72 C74 106.4(6) . . ?
C75 C72 C74 100.3(7) . . ?
C69 C72 C74 103.5(5) . . ?
C72 C73 H73A 109.5 . . ?
C72 C73 H73B 109.5 . . ?
H73A C73 H73B 109.5 . . ?
C72 C73 H73C 109.5 . . ?
H73A C73 H73C 109.5 . . ?
H73B C73 H73C 109.5 . . ?
C72 C74 H74A 109.5 . . ?
C72 C74 H74B 109.5 . . ?
H74A C74 H74B 109.5 . . ?
C72 C74 H74C 109.5 . . ?
H74A C74 H74C 109.5 . . ?
H74B C74 H74C 109.5 . . ?
C72 C75 H75A 109.5 . . ?
C72 C75 H75B 109.5 . . ?
H75A C75 H75B 109.5 . . ?
C72 C75 H75C 109.5 . . ?
H75A C75 H75C 109.5 . . ?
H75B C75 H75C 109.5 . . ?
C72 C73X H73D 109.5 . . ?
C72 C73X H73E 109.5 . . ?
H73D C73X H73E 109.5 . . ?
C72 C73X H73F 109.5 . . ?
H73D C73X H73F 109.5 . . ?
H73E C73X H73F 109.5 . . ?
C72 C74X H74D 109.5 . . ?
C72 C74X H74E 109.5 . . ?
H74D C74X H74E 109.5 . . ?
C72 C74X H74F 109.5 . . ?
H74D C74X H74F 109.5 . . ?
H74E C74X H74F 109.5 . . ?
C72 C75X H75D 109.5 . . ?
C72 C75X H75E 109.5 . . ?
H75D C75X H75E 109.5 . . ?
C72 C75X H75F 109.5 . . ?
H75D C75X H75F 109.5 . . ?
H75E C75X H75F 109.5 . . ?
C71 C76 C78 110.3(3) . . ?
C71 C76 H76A 109.6 . . ?
C78 C76 H76A 109.6 . . ?
C71 C76 H76B 109.6 . . ?
C78 C76 H76B 109.6 . . ?
H76A C76 H76B 108.1 . . ?
C78 C77 O7 119.7(3) . . ?
C78 C77 C82 121.3(4) . . ?
O7 C77 C82 119.0(4) . . ?
C77 C78 C79 118.1(4) . . ?
C77 C78 C76 122.4(3) . . ?
C79 C78 C76 119.3(4) . . ?
C80 C79 C78 122.8(4) . . ?
C80 C79 H79 118.6 . . ?
C78 C79 H79 118.6 . . ?
C79 C80 C81 117.1(4) . . ?
C79 C80 C83 120.4(4) . . ?
C81 C80 C83 122.6(4) . . ?
C82 C81 C80 122.5(4) . . ?
C82 C81 H81 118.7 . . ?
C80 C81 H81 118.7 . . ?
C81 C82 C77 118.1(4) . . ?
C81 C82 C87 119.2(4) . . ?
C77 C82 C87 122.6(3) . . ?
C86 C83 C84 109.3(6) . . ?
C86 C83 C80 111.8(4) . . ?
C84 C83 C80 110.8(5) . . ?
C86 C83 C85 107.1(5) . . ?
C84 C83 C85 111.7(6) . . ?
C80 C83 C85 106.1(5) . . ?
C83 C84 H84A 109.5 . . ?
C83 C84 H84B 109.5 . . ?
H84A C84 H84B 109.5 . . ?
C83 C84 H84C 109.5 . . ?
H84A C84 H84C 109.5 . . ?
H84B C84 H84C 109.5 . . ?
C83 C85 H85A 109.5 . . ?
C83 C85 H85B 109.5 . . ?
H85A C85 H85B 109.5 . . ?
C83 C85 H85C 109.5 . . ?
H85A C85 H85C 109.5 . . ?
H85B C85 H85C 109.5 . . ?
C83 C86 H86A 109.5 . . ?
C83 C86 H86B 109.5 . . ?
H86A C86 H86B 109.5 . . ?
C83 C86 H86C 109.5 . . ?
H86A C86 H86C 109.5 . . ?
H86B C86 H86C 109.5 . . ?
C82 C87 C89 110.9(3) . . ?
C82 C87 H87A 109.5 . . ?
C89 C87 H87A 109.5 . . ?
C82 C87 H87B 109.5 . . ?
C89 C87 H87B 109.5 . . ?
H87A C87 H87B 108.0 . . ?
O8 C88 C89 119.9(3) . . ?
O8 C88 C93 120.7(3) . . ?
C89 C88 C93 119.4(3) . . ?
C90 C89 C88 119.2(3) . . ?
C90 C89 C87 120.4(3) . . ?
C88 C89 C87 120.4(3) . . ?
C91 C90 C89 122.8(4) . . ?
C91 C90 H90 118.6 . . ?
C89 C90 H90 118.6 . . ?
C90 C91 C92 116.9(3) . . ?
C90 C91 C94 119.9(4) . . ?
C92 C91 C94 123.1(4) . . ?
C91 C92 C93 122.8(3) . . ?
C91 C92 H92 118.6 . . ?
C93 C92 H92 118.6 . . ?
C92 C93 C88 119.0(3) . . ?
C92 C93 C98 120.1(3) . . ?
C88 C93 C98 120.9(3) . . ?
C95X C94 C96X 123(2) . . ?
C96 C94 C97 114.6(7) . . ?
C95X C94 C91 112.4(8) . . ?
C96 C94 C91 111.6(8) . . ?
C96X C94 C91 114(2) . . ?
C97 C94 C91 114.3(4) . . ?
C96 C94 C95 106.1(6) . . ?
C97 C94 C95 103.0(5) . . ?
C91 C94 C95 106.1(4) . . ?
C95X C94 C97X 103.9(12) . . ?
C96X C94 C97X 100.0(14) . . ?
C91 C94 C97X 99.6(7) . . ?
C94 C95 H95A 109.5 . . ?
C94 C95 H95B 109.5 . . ?
H95A C95 H95B 109.5 . . ?
C94 C95 H95C 109.5 . . ?
H95A C95 H95C 109.5 . . ?
H95B C95 H95C 109.5 . . ?
C94 C96 H96A 109.5 . . ?
C94 C96 H96B 109.5 . . ?
H96A C96 H96B 109.5 . . ?
C94 C96 H96C 109.5 . . ?
H96A C96 H96C 109.5 . . ?
H96B C96 H96C 109.5 . . ?
C94 C97 H97A 109.5 . . ?
C94 C97 H97B 109.5 . . ?
H97A C97 H97B 109.5 . . ?
C94 C97 H97C 109.5 . . ?
H97A C97 H97C 109.5 . . ?
H97B C97 H97C 109.5 . . ?
C94 C95X H95D 109.5 . . ?
C94 C95X H95E 109.5 . . ?
H95D C95X H95E 109.5 . . ?
C94 C95X H95F 109.5 . . ?
H95D C95X H95F 109.5 . . ?
H95E C95X H95F 109.5 . . ?
C94 C96X H96D 109.5 . . ?
C94 C96X H96E 109.5 . . ?
H96D C96X H96E 109.5 . . ?
C94 C96X H96F 109.5 . . ?
H96D C96X H96F 109.5 . . ?
H96E C96X H96F 109.5 . . ?
C94 C97X H97D 109.5 . . ?
C94 C97X H97E 109.5 . . ?
H97D C97X H97E 109.5 . . ?
C94 C97X H97F 109.5 . . ?
H97D C97X H97F 109.5 . . ?
H97E C97X H97F 109.5 . . ?
C56 C98 C93 110.9(3) . . ?
C56 C98 H98A 109.5 . . ?
C93 C98 H98A 109.5 . . ?
C56 C98 H98B 109.5 . . ?
C93 C98 H98B 109.5 . . ?
H98A C98 H98B 108.1 . . ?
C109 O9 Zn2 133.3(3) . . ?
C109 O9 Zn1 127.2(3) . . ?
Zn2 O9 Zn1 99.32(12) . . ?
C111 O10 Zn2 134.2(3) . . ?
C111 O10 Zn3 126.3(3) . . ?
Zn2 O10 Zn3 99.08(11) . . ?
O9 C109 C110 112.7(5) . . ?
O9 C109 H10Y 109.1 . . ?
C110 C109 H10Y 109.1 . . ?
O9 C109 H10Z 109.1 . . ?
C110 C109 H10Z 109.1 . . ?
H10Y C109 H10Z 107.8 . . ?
C109 C110 H11C 109.5 . . ?
C109 C110 H11D 109.5 . . ?
H11C C110 H11D 109.5 . . ?
C109 C110 H11E 109.5 . . ?
H11C C110 H11E 109.5 . . ?
H11D C110 H11E 109.5 . . ?
O10 C111 C112 118.7(4) . . ?
O10 C111 H11F 107.6 . . ?
C112 C111 H11F 107.6 . . ?
O10 C111 H11G 107.6 . . ?
C112 C111 H11G 107.6 . . ?
H11F C111 H11G 107.1 . . ?
C111 C112 H11H 109.5 . . ?
C111 C112 H11I 109.5 . . ?
H11H C112 H11I 109.5 . . ?
C111 C112 H11J 109.5 . . ?
H11H C112 H11J 109.5 . . ?
H11I C112 H11J 109.5 . . ?
N1 C113 C114 178.9(5) . . ?
C113 C114 H11K 109.5 . . ?
C113 C114 H11L 109.5 . . ?
H11K C114 H11L 109.5 . . ?
C113 C114 H11M 109.5 . . ?
H11K C114 H11M 109.5 . . ?
H11L C114 H11M 109.5 . . ?
N2 C115 C116 179.5(6) . . ?
C115 C116 H11N 109.5 . . ?
C115 C116 H11O 109.5 . . ?
H11N C116 H11O 109.5 . . ?
C115 C116 H11P 109.5 . . ?
H11N C116 H11P 109.5 . . ?
H11O C116 H11P 109.5 . . ?
N3 C117 C118 178.5(5) . . ?
C117 C118 H11Q 109.5 . . ?
C117 C118 H11R 109.5 . . ?
H11Q C118 H11R 109.5 . . ?
C117 C118 H11S 109.5 . . ?
H11Q C118 H11S 109.5 . . ?
H11R C118 H11S 109.5 . . ?
N4 C119 C120 177.4(12) . . ?
C119 C120 H12A 109.5 . . ?
C119 C120 H12B 109.5 . . ?
H12A C120 H12B 109.5 . . ?
C119 C120 H12C 109.5 . . ?
H12A C120 H12C 109.5 . . ?
H12B C120 H12C 109.5 . . ?
N5 C121 C122 173(2) . . ?
C121 C122 H12D 109.5 . . ?
C121 C122 H12E 109.5 . . ?
H12D C122 H12E 109.5 . . ?
C121 C122 H12F 109.5 . . ?
H12D C122 H12F 109.5 . . ?
H12E C122 H12F 109.5 . . ?

loop_
_geom_bond_atom_site_label_1
_geom_bond_atom_site_label_2
_geom_bond_distance
_geom_bond_site_symmetry_2
_geom_bond_publ_flag
Zn1 O2 1.853(3) . ?
Zn1 O9 1.962(3) . ?
Zn1 O4 1.987(2) . ?
Zn1 O1 2.221(2) . ?
Zn1 O3 2.437(2) . ?
Zn1 Zn2 2.9758(6) . ?
Zn2 O10 1.937(3) . ?
Zn2 O9 1.942(3) . ?
Zn2 O4 1.982(2) . ?
Zn2 O8 1.983(2) . ?
Zn2 Zn3 2.9704(6) . ?
Zn3 O6 1.868(2) . ?
Zn3 O10 1.967(2) . ?
Zn3 O8 1.993(2) . ?
Zn3 O5 2.239(2) . ?
Zn3 O7 2.354(3) . ?
O1 C1 1.404(4) . ?
O1 C45 1.457(5) . ?
C45 C46 1.476(6) . ?
C45 H45A 0.9900 . ?
C45 H45B 0.9900 . ?
C46 C47 1.545(7) . ?
C46 H46A 0.9900 . ?
C46 H46B 0.9900 . ?
C47 C48 1.468(12) . ?
C47 C48X 1.512(12) . ?
C47 H47A 0.9900 . ?
C47 H47B 0.9900 . ?
C47 H47C 0.9900 . ?
C47 H47D 0.9900 . ?
C48 C49 1.510(15) . ?
C48 H48A 0.9900 . ?
C48 H48B 0.9900 . ?
C49 H49A 0.9800 . ?
C49 H49B 0.9800 . ?
C49 H49C 0.9800 . ?
C48X C49X 1.518(14) . ?
C48X H48C 0.9900 . ?
C48X H48D 0.9900 . ?
C49X H49D 0.9800 . ?
C49X H49E 0.9800 . ?
C49X H49F 0.9800 . ?
O2 C12 1.335(5) . ?
O3 C23 1.390(5) . ?
O3 C50 1.443(5) . ?
C50 C51X 1.364(12) . ?
C50 C51 1.489(8) . ?
C50 H50A 0.9900 . ?
C50 H50B 0.9900 . ?
C50 H50C 0.9900 . ?
C50 H50D 0.9900 . ?
C51 C52 1.528(9) . ?
C51 H51A 0.9900 . ?
C51 H51B 0.9900 . ?
C52 C53 1.515(11) . ?
C52 H52A 0.9900 . ?
C52 H52B 0.9900 . ?
C53 C54 1.526(12) . ?
C53 H53A 0.9900 . ?
C53 H53B 0.9900 . ?
C54 H54A 0.9800 . ?
C54 H54B 0.9800 . ?
C54 H54C 0.9800 . ?
C51X C52X 1.510(14) . ?
C51X H51C 0.9900 . ?
C51X H51D 0.9900 . ?
C52X C53X 1.499(15) . ?
C52X H52C 0.9900 . ?
C52X H52D 0.9900 . ?
C53X C54X 1.520(16) . ?
C53X H53C 0.9900 . ?
C53X H53D 0.9900 . ?
C54X H54D 0.9800 . ?
C54X H54E 0.9800 . ?
C54X H54F 0.9800 . ?
O4 C34 1.364(4) . ?
C1 C6 1.396(5) . ?
C1 C2 1.397(5) . ?
C2 C3 1.392(5) . ?
C2 C44 1.520(4) . ?
C3 C4 1.402(5) . ?
C3 H3 0.9500 . ?
C4 C5 1.404(5) . ?
C4 C7 1.526(5) . ?
C5 C6 1.383(5) . ?
C5 H5 0.9500 . ?
C6 C11 1.526(5) . ?
C7 C10X 1.485(12) . ?
C7 C9 1.515(6) . ?
C7 C8X 1.529(12) . ?
C7 C9X 1.534(13) . ?
C7 C10 1.555(6) . ?
C7 C8 1.557(6) . ?
C8 H8A 0.9800 . ?
C8 H8B 0.9800 . ?
C8 H8C 0.9800 . ?
C9 H9A 0.9800 . ?
C9 H9B 0.9800 . ?
C9 H9C 0.9800 . ?
C10 H10A 0.9800 . ?
C10 H10B 0.9800 . ?
C10 H10C 0.9800 . ?
C8X H8D 0.9800 . ?
C8X H8E 0.9800 . ?
C8X H8F 0.9800 . ?
C9X H9D 0.9800 . ?
C9X H9E 0.9800 . ?
C9X H9F 0.9800 . ?
C10X H10D 0.9800 . ?
C10X H10E 0.9800 . ?
C10X H10F 0.9800 . ?
C11 C13 1.512(5) . ?
C11 H11A 0.9900 . ?
C11 H11B 0.9900 . ?
C12 C13 1.409(6) . ?
C12 C17 1.417(5) . ?
C13 C14 1.388(6) . ?
C14 C15 1.392(6) . ?
C14 H14 0.9500 . ?
C15 C16 1.396(6) . ?
C15 C18 1.547(7) . ?
C16 C17 1.392(6) . ?
C16 H16 0.9500 . ?
C17 C22 1.516(5) . ?
C18 C21 1.509(7) . ?
C18 C20 1.532(7) . ?
C18 C19 1.565(8) . ?
C19 H19A 0.9800 . ?
C19 H19B 0.9800 . ?
C19 H19C 0.9800 . ?
C20 H20A 0.9800 . ?
C20 H20B 0.9800 . ?
C20 H20C 0.9800 . ?
C21 H21A 0.9800 . ?
C21 H21B 0.9800 . ?
C21 H21C 0.9800 . ?
C22 C24 1.532(5) . ?
C22 H22A 0.9900 . ?
C22 H22B 0.9900 . ?
C23 C28 1.397(5) . ?
C23 C24 1.397(5) . ?
C24 C25 1.375(6) . ?
C25 C26 1.400(6) . ?
C25 H25 0.9500 . ?
C26 C27 1.404(5) . ?
C26 C29 1.533(6) . ?
C27 C28 1.383(5) . ?
C27 H27 0.9500 . ?
C28 C33 1.530(4) . ?
C29 C31 1.524(6) . ?
C29 C30 1.537(6) . ?
C29 C32 1.545(6) . ?
C30 H30A 0.9800 . ?
C30 H30B 0.9800 . ?
C30 H30C 0.9800 . ?
C31 H31A 0.9800 . ?
C31 H31B 0.9800 . ?
C31 H31C 0.9800 . ?
C32 H32A 0.9800 . ?
C32 H32B 0.9800 . ?
C32 H32C 0.9800 . ?
C33 C35 1.522(4) . ?
C33 H33A 0.9900 . ?
C33 H33B 0.9900 . ?
C34 C35 1.394(5) . ?
C34 C39 1.404(4) . ?
C35 C36 1.391(5) . ?
C36 C37 1.400(5) . ?
C36 H36 0.9500 . ?
C37 C38 1.391(5) . ?
C37 C40 1.529(5) . ?
C38 C39 1.395(5) . ?
C38 H38 0.9500 . ?
C39 C44 1.518(5) . ?
C40 C41 1.488(6) . ?
C40 C42 1.527(6) . ?
C40 C43 1.591(7) . ?
C41 H41A 0.9800 . ?
C41 H41B 0.9800 . ?
C41 H41C 0.9800 . ?
C42 H42A 0.9800 . ?
C42 H42B 0.9800 . ?
C42 H42C 0.9800 . ?
C43 H43A 0.9800 . ?
C43 H43B 0.9800 . ?
C43 H43C 0.9800 . ?
C44 H44A 0.9900 . ?
C44 H44B 0.9900 . ?
O5 C55 1.403(4) . ?
O5 C99 1.460(4) . ?
C99 C100 1.501(5) . ?
C99 H99A 0.9900 . ?
C99 H99B 0.9900 . ?
C100 C101 1.522(5) . ?
C100 H10G 0.9900 . ?
C100 H10H 0.9900 . ?
C101 C102 1.522(5) . ?
C101 H10I 0.9900 . ?
C101 H10J 0.9900 . ?
C102 C103 1.518(6) . ?
C102 H10K 0.9900 . ?
C102 H10L 0.9900 . ?
C103 H10M 0.9800 . ?
C103 H10N 0.9800 . ?
C103 H10O 0.9800 . ?
O6 C66 1.334(4) . ?
O7 C77 1.393(5) . ?
O7 C104 1.412(5) . ?
C104 C105 1.354(9) . ?
C104 C15X 1.448(13) . ?
C104 H14A 0.9900 . ?
C104 H14B 0.9900 . ?
C104 H14C 0.9900 . ?
C104 H14D 0.9900 . ?
C105 C106 1.481(11) . ?
C105 H15A 0.9900 . ?
C105 H15B 0.9900 . ?
C106 C107 1.493(14) . ?
C106 H16A 0.9900 . ?
C106 H16B 0.9900 . ?
C107 C108 1.493(15) . ?
C107 H17A 0.9900 . ?
C107 H17B 0.9900 . ?
C108 H18A 0.9800 . ?
C108 H18B 0.9800 . ?
C108 H18C 0.9800 . ?
C15X C16X 1.536(15) . ?
C15X H10P 0.9900 . ?
C15X H10Q 0.9900 . ?
C16X C17X 1.514(17) . ?
C16X H10R 0.9900 . ?
C16X H10S 0.9900 . ?
C17X C18X 1.492(16) . ?
C17X H10T 0.9900 . ?
C17X H10U 0.9900 . ?
C18X H10V 0.9800 . ?
C18X H10W 0.9800 . ?
C18X H10X 0.9800 . ?
O8 C88 1.357(4) . ?
C55 C60 1.393(5) . ?
C55 C56 1.399(5) . ?
C56 C57 1.391(5) . ?
C56 C98 1.517(4) . ?
C57 C58 1.397(5) . ?
C57 H57 0.9500 . ?
C58 C59 1.380(5) . ?
C58 C61 1.546(5) . ?
C59 C60 1.402(5) . ?
C59 H59 0.9500 . ?
C60 C65 1.509(5) . ?
C61 C64 1.524(6) . ?
C61 C62 1.527(5) . ?
C61 C63 1.527(6) . ?
C62 H62A 0.9800 . ?
C62 H62B 0.9800 . ?
C62 H62C 0.9800 . ?
C63 H63A 0.9800 . ?
C63 H63B 0.9800 . ?
C63 H63C 0.9800 . ?
C64 H64A 0.9800 . ?
C64 H64B 0.9800 . ?
C64 H64C 0.9800 . ?
C65 C67 1.521(5) . ?
C65 H65A 0.9900 . ?
C65 H65B 0.9900 . ?
C66 C67 1.396(5) . ?
C66 C71 1.431(5) . ?
C67 C68 1.400(5) . ?
C68 C69 1.400(6) . ?
C68 H68 0.9500 . ?
C69 C70 1.387(6) . ?
C69 C72 1.526(6) . ?
C70 C71 1.382(6) . ?
C70 H70 0.9500 . ?
C71 C76 1.511(6) . ?
C72 C73 1.447(9) . ?
C72 C74X 1.478(13) . ?
C72 C75 1.490(9) . ?
C72 C73X 1.517(13) . ?
C72 C75X 1.623(12) . ?
C72 C74 1.635(10) . ?
C73 H73A 0.9800 . ?
C73 H73B 0.9800 . ?
C73 H73C 0.9800 . ?
C74 H74A 0.9800 . ?
C74 H74B 0.9800 . ?
C74 H74C 0.9800 . ?
C75 H75A 0.9800 . ?
C75 H75B 0.9800 . ?
C75 H75C 0.9800 . ?
C73X H73D 0.9800 . ?
C73X H73E 0.9800 . ?
C73X H73F 0.9800 . ?
C74X H74D 0.9800 . ?
C74X H74E 0.9800 . ?
C74X H74F 0.9800 . ?
C75X H75D 0.9800 . ?
C75X H75E 0.9800 . ?
C75X H75F 0.9800 . ?
C76 C78 1.524(5) . ?
C76 H76A 0.9900 . ?
C76 H76B 0.9900 . ?
C77 C78 1.387(6) . ?
C77 C82 1.401(5) . ?
C78 C79 1.390(6) . ?
C79 C80 1.389(6) . ?
C79 H79 0.9500 . ?
C80 C81 1.393(7) . ?
C80 C83 1.551(6) . ?
C81 C82 1.388(6) . ?
C81 H81 0.9500 . ?
C82 C87 1.506(6) . ?
C83 C86 1.518(7) . ?
C83 C84 1.527(10) . ?
C83 C85 1.553(9) . ?
C84 H84A 0.9800 . ?
C84 H84B 0.9800 . ?
C84 H84C 0.9800 . ?
C85 H85A 0.9800 . ?
C85 H85B 0.9800 . ?
C85 H85C 0.9800 . ?
C86 H86A 0.9800 . ?
C86 H86B 0.9800 . ?
C86 H86C 0.9800 . ?
C87 C89 1.525(5) . ?
C87 H87A 0.9900 . ?
C87 H87B 0.9900 . ?
C88 C89 1.404(5) . ?
C88 C93 1.404(5) . ?
C89 C90 1.389(5) . ?
C90 C91 1.388(6) . ?
C90 H90 0.9500 . ?
C91 C92 1.388(6) . ?
C91 C94 1.534(6) . ?
C92 C93 1.391(5) . ?
C92 H92 0.9500 . ?
C93 C98 1.519(5) . ?
C94 C95X 1.459(13) . ?
C94 C96 1.485(9) . ?
C94 C96X 1.492(16) . ?
C94 C97 1.497(8) . ?
C94 C95 1.642(8) . ?
C94 C97X 1.661(14) . ?
C95 H95A 0.9800 . ?
C95 H95B 0.9800 . ?
C95 H95C 0.9800 . ?
C96 H96A 0.9800 . ?
C96 H96B 0.9800 . ?
C96 H96C 0.9800 . ?
C97 H97A 0.9800 . ?
C97 H97B 0.9800 . ?
C97 H97C 0.9800 . ?
C95X H95D 0.9800 . ?
C95X H95E 0.9800 . ?
C95X H95F 0.9800 . ?
C96X H96D 0.9800 . ?
C96X H96E 0.9800 . ?
C96X H96F 0.9800 . ?
C97X H97D 0.9800 . ?
C97X H97E 0.9800 . ?
C97X H97F 0.9800 . ?
C98 H98A 0.9900 . ?
C98 H98B 0.9900 . ?
O9 C109 1.406(6) . ?
O10 C111 1.390(5) . ?
C109 C110 1.490(8) . ?
C109 H10Y 0.9900 . ?
C109 H10Z 0.9900 . ?
C110 H11C 0.9800 . ?
C110 H11D 0.9800 . ?
C110 H11E 0.9800 . ?
C111 C112 1.424(7) . ?
C111 H11F 0.9900 . ?
C111 H11G 0.9900 . ?
C112 H11H 0.9800 . ?
C112 H11I 0.9800 . ?
C112 H11J 0.9800 . ?
N1 C113 1.145(6) . ?
C113 C114 1.445(6) . ?
C114 H11K 0.9800 . ?
C114 H11L 0.9800 . ?
C114 H11M 0.9800 . ?
N2 C115 1.143(6) . ?
C115 C116 1.436(6) . ?
C116 H11N 0.9800 . ?
C116 H11O 0.9800 . ?
C116 H11P 0.9800 . ?
N3 C117 1.126(6) . ?
C117 C118 1.440(7) . ?
C118 H11Q 0.9800 . ?
C118 H11R 0.9800 . ?
C118 H11S 0.9800 . ?
N4 C119 1.126(8) . ?
C119 C120 1.417(8) . ?
C120 H12A 0.9800 . ?
C120 H12B 0.9800 . ?
C120 H12C 0.9800 . ?
N5 C121 1.142(15) . ?
C121 C122 1.444(14) . ?
C122 H12D 0.9800 . ?
C122 H12E 0.9800 . ?
C122 H12F 0.9800 . ?

loop_
_geom_hbond_atom_site_label_D
_geom_hbond_atom_site_label_H
_geom_hbond_atom_site_label_A
_geom_hbond_distance_DH
_geom_hbond_distance_HA
_geom_hbond_distance_DA
_geom_hbond_angle_DHA
_geom_hbond_site_symmetry_A
_geom_hbond_publ_flag
C105 H15A N5 0.99 3.13 3.96(2) 141.7 2_667 yes
C120 H12B O6 0.98 2.59 3.465(6) 148.0 . yes

loop_
_geom_torsion_atom_site_label_1
_geom_torsion_atom_site_label_2
_geom_torsion_atom_site_label_3
_geom_torsion_atom_site_label_4
_geom_torsion
_geom_torsion_site_symmetry_1
_geom_torsion_site_symmetry_2
_geom_torsion_site_symmetry_3
_geom_torsion_site_symmetry_4
_geom_torsion_publ_flag
C1 O1 C45 C46 79.9(5) . . . . ?
Zn1 O1 C45 C46 -119.3(4) . . . . ?
O1 C45 C46 C47 180.0(4) . . . . ?
C45 C46 C47 C48 165.7(11) . . . . ?
C45 C46 C47 C48X 62.5(10) . . . . ?
C46 C47 C48 C49 55(2) . . . . ?
C46 C47 C48X C49X 58.8(16) . . . . ?
O9 Zn1 O2 C12 178.8(3) . . . . ?
O4 Zn1 O2 C12 -15.6(5) . . . . ?
O1 Zn1 O2 C12 80.1(4) . . . . ?
O3 Zn1 O2 C12 -87.5(4) . . . . ?
Zn2 Zn1 O2 C12 -144.0(3) . . . . ?
C23 O3 C50 C51X -72.0(12) . . . . ?
Zn1 O3 C50 C51X 102.8(12) . . . . ?
C23 O3 C50 C51 -166.6(5) . . . . ?
Zn1 O3 C50 C51 8.2(7) . . . . ?
O3 C50 C51 C52 165.4(6) . . . . ?
C50 C51 C52 C53 51.1(12) . . . . ?
C51 C52 C53 C54 176.9(11) . . . . ?
O3 C50 C51X C52X 170.8(14) . . . . ?
C50 C51X C52X C53X -175(2) . . . . ?
C51X C52X C53X C54X 162(3) . . . . ?
C45 O1 C1 C6 -108.4(4) . . . . ?
Zn1 O1 C1 C6 88.2(3) . . . . ?
C45 O1 C1 C2 74.5(4) . . . . ?
Zn1 O1 C1 C2 -89.0(3) . . . . ?
C6 C1 C2 C3 5.2(5) . . . . ?
O1 C1 C2 C3 -177.7(3) . . . . ?
C6 C1 C2 C44 -170.1(3) . . . . ?
O1 C1 C2 C44 7.0(5) . . . . ?
C1 C2 C3 C4 -3.0(5) . . . . ?
C44 C2 C3 C4 172.5(3) . . . . ?
C2 C3 C4 C5 -0.7(5) . . . . ?
C2 C3 C4 C7 -177.8(3) . . . . ?
C3 C4 C5 C6 2.6(5) . . . . ?
C7 C4 C5 C6 179.7(3) . . . . ?
C4 C5 C6 C1 -0.6(5) . . . . ?
C4 C5 C6 C11 -175.3(3) . . . . ?
C2 C1 C6 C5 -3.4(5) . . . . ?
O1 C1 C6 C5 179.5(3) . . . . ?
C2 C1 C6 C11 171.2(3) . . . . ?
O1 C1 C6 C11 -5.9(5) . . . . ?
C3 C4 C7 C10X 55.1(8) . . . . ?
C5 C4 C7 C10X -121.9(8) . . . . ?
C3 C4 C7 C9 -123.8(4) . . . . ?
C5 C4 C7 C9 59.2(4) . . . . ?
C3 C4 C7 C8X -66.8(9) . . . . ?
C5 C4 C7 C8X 116.2(9) . . . . ?
C3 C4 C7 C9X 179.3(9) . . . . ?
C5 C4 C7 C9X 2.3(10) . . . . ?
C3 C4 C7 C10 115.0(4) . . . . ?
C5 C4 C7 C10 -61.9(5) . . . . ?
C3 C4 C7 C8 -3.0(5) . . . . ?
C5 C4 C7 C8 -179.9(4) . . . . ?
C5 C6 C11 C13 73.4(4) . . . . ?
C1 C6 C11 C13 -101.2(4) . . . . ?
Zn1 O2 C12 C13 -88.4(5) . . . . ?
Zn1 O2 C12 C17 93.4(5) . . . . ?
O2 C12 C13 C14 -177.0(4) . . . . ?
C17 C12 C13 C14 1.2(6) . . . . ?
O2 C12 C13 C11 5.8(6) . . . . ?
C17 C12 C13 C11 -176.0(3) . . . . ?
C6 C11 C13 C14 -92.6(4) . . . . ?
C6 C11 C13 C12 84.6(5) . . . . ?
C12 C13 C14 C15 -2.2(7) . . . . ?
C11 C13 C14 C15 175.0(4) . . . . ?
C13 C14 C15 C16 2.1(7) . . . . ?
C13 C14 C15 C18 -176.9(4) . . . . ?
C14 C15 C16 C17 -1.2(7) . . . . ?
C18 C15 C16 C17 177.7(4) . . . . ?
C15 C16 C17 C12 0.4(7) . . . . ?
C15 C16 C17 C22 -179.2(4) . . . . ?
O2 C12 C17 C16 177.9(4) . . . . ?
C13 C12 C17 C16 -0.4(6) . . . . ?
O2 C12 C17 C22 -2.6(6) . . . . ?
C13 C12 C17 C22 179.2(3) . . . . ?
C14 C15 C18 C21 170.2(5) . . . . ?
C16 C15 C18 C21 -8.7(7) . . . . ?
C14 C15 C18 C20 -64.8(6) . . . . ?
C16 C15 C18 C20 116.3(5) . . . . ?
C14 C15 C18 C19 53.5(6) . . . . ?
C16 C15 C18 C19 -125.4(5) . . . . ?
C16 C17 C22 C24 91.4(4) . . . . ?
C12 C17 C22 C24 -88.2(5) . . . . ?
C50 O3 C23 C28 -90.9(4) . . . . ?
Zn1 O3 C23 C28 93.1(3) . . . . ?
C50 O3 C23 C24 88.7(4) . . . . ?
Zn1 O3 C23 C24 -87.3(3) . . . . ?
O3 C23 C24 C25 -176.1(3) . . . . ?
C28 C23 C24 C25 3.6(5) . . . . ?
O3 C23 C24 C22 7.9(5) . . . . ?
C28 C23 C24 C22 -172.5(3) . . . . ?
C17 C22 C24 C25 -73.5(4) . . . . ?
C17 C22 C24 C23 102.5(4) . . . . ?
C23 C24 C25 C26 0.0(5) . . . . ?
C22 C24 C25 C26 176.1(3) . . . . ?
C24 C25 C26 C27 -3.0(5) . . . . ?
C24 C25 C26 C29 177.2(3) . . . . ?
C25 C26 C27 C28 2.6(5) . . . . ?
C29 C26 C27 C28 -177.6(3) . . . . ?
C26 C27 C28 C23 0.7(5) . . . . ?
C26 C27 C28 C33 -174.3(3) . . . . ?
O3 C23 C28 C27 175.8(3) . . . . ?
C24 C23 C28 C27 -3.9(5) . . . . ?
O3 C23 C28 C33 -9.4(5) . . . . ?
C24 C23 C28 C33 170.9(3) . . . . ?
C25 C26 C29 C31 -113.2(4) . . . . ?
C27 C26 C29 C31 67.0(5) . . . . ?
C25 C26 C29 C30 7.4(5) . . . . ?
C27 C26 C29 C30 -172.4(3) . . . . ?
C25 C26 C29 C32 127.4(4) . . . . ?
C27 C26 C29 C32 -52.4(5) . . . . ?
C27 C28 C33 C35 75.5(4) . . . . ?
C23 C28 C33 C35 -99.3(4) . . . . ?
Zn2 O4 C34 C35 78.0(3) . . . . ?
Zn1 O4 C34 C35 -99.5(3) . . . . ?
Zn2 O4 C34 C39 -99.9(3) . . . . ?
Zn1 O4 C34 C39 82.6(4) . . . . ?
O4 C34 C35 C36 -177.0(3) . . . . ?
C39 C34 C35 C36 0.9(5) . . . . ?
O4 C34 C35 C33 7.4(4) . . . . ?
C39 C34 C35 C33 -174.7(3) . . . . ?
C28 C33 C35 C36 -91.1(4) . . . . ?
C28 C33 C35 C34 84.5(4) . . . . ?
C34 C35 C36 C37 -1.1(5) . . . . ?
C33 C35 C36 C37 174.6(3) . . . . ?
C35 C36 C37 C38 0.6(5) . . . . ?
C35 C36 C37 C40 -177.3(3) . . . . ?
C36 C37 C38 C39 0.0(5) . . . . ?
C40 C37 C38 C39 177.8(3) . . . . ?
C37 C38 C39 C34 -0.2(5) . . . . ?
C37 C38 C39 C44 -180.0(3) . . . . ?
O4 C34 C39 C38 177.6(3) . . . . ?
C35 C34 C39 C38 -0.3(4) . . . . ?
O4 C34 C39 C44 -2.6(4) . . . . ?
C35 C34 C39 C44 179.5(3) . . . . ?
C38 C37 C40 C41 -5.2(6) . . . . ?
C36 C37 C40 C41 172.5(4) . . . . ?
C38 C37 C40 C42 123.5(4) . . . . ?
C36 C37 C40 C42 -58.7(5) . . . . ?
C38 C37 C40 C43 -120.3(4) . . . . ?
C36 C37 C40 C43 57.4(4) . . . . ?
C38 C39 C44 C2 90.7(3) . . . . ?
C34 C39 C44 C2 -89.0(4) . . . . ?
C3 C2 C44 C39 -74.5(4) . . . . ?
C1 C2 C44 C39 100.8(4) . . . . ?
C55 O5 C99 C100 92.4(3) . . . . ?
Zn3 O5 C99 C100 -106.8(3) . . . . ?
O5 C99 C100 C101 -174.4(3) . . . . ?
C99 C100 C101 C102 -177.1(4) . . . . ?
C100 C101 C102 C103 -171.0(4) . . . . ?
O10 Zn3 O6 C66 -179.5(3) . . . . ?
O8 Zn3 O6 C66 -10.4(5) . . . . ?
O5 Zn3 O6 C66 80.5(3) . . . . ?
O7 Zn3 O6 C66 -86.1(3) . . . . ?
Zn2 Zn3 O6 C66 -145.1(3) . . . . ?
C77 O7 C104 C105 -91.1(10) . . . . ?
Zn3 O7 C104 C105 87.9(10) . . . . ?
C77 O7 C104 C15X 13.0(16) . . . . ?
Zn3 O7 C104 C15X -168.0(14) . . . . ?
O7 C104 C105 C106 -163.1(10) . . . . ?
C104 C105 C106 C107 109.1(18) . . . . ?
C105 C106 C107 C108 68(2) . . . . ?
O7 C104 C15X C16X -139.2(17) . . . . ?
C104 C15X C16X C17X -51(3) . . . . ?
C15X C16X C17X C18X 120(3) . . . . ?
C99 O5 C55 C60 -110.9(3) . . . . ?
Zn3 O5 C55 C60 86.2(3) . . . . ?
C99 O5 C55 C56 72.2(4) . . . . ?
Zn3 O5 C55 C56 -90.6(3) . . . . ?
C60 C55 C56 C57 5.3(5) . . . . ?
O5 C55 C56 C57 -178.0(3) . . . . ?
C60 C55 C56 C98 -169.6(3) . . . . ?
O5 C55 C56 C98 7.1(5) . . . . ?
C55 C56 C57 C58 -2.6(5) . . . . ?
C98 C56 C57 C58 172.5(3) . . . . ?
C56 C57 C58 C59 -1.0(5) . . . . ?
C56 C57 C58 C61 -178.1(3) . . . . ?
C57 C58 C59 C60 2.2(5) . . . . ?
C61 C58 C59 C60 179.1(3) . . . . ?
C56 C55 C60 C59 -4.2(5) . . . . ?
O5 C55 C60 C59 179.0(3) . . . . ?
C56 C55 C60 C65 170.5(3) . . . . ?
O5 C55 C60 C65 -6.2(5) . . . . ?
C58 C59 C60 C55 0.4(5) . . . . ?
C58 C59 C60 C65 -174.5(3) . . . . ?
C59 C58 C61 C64 -115.5(4) . . . . ?
C57 C58 C61 C64 61.4(5) . . . . ?
C59 C58 C61 C62 3.7(5) . . . . ?
C57 C58 C61 C62 -179.4(4) . . . . ?
C59 C58 C61 C63 124.4(4) . . . . ?
C57 C58 C61 C63 -58.7(5) . . . . ?
C55 C60 C65 C67 -99.5(4) . . . . ?
C59 C60 C65 C67 75.1(4) . . . . ?
Zn3 O6 C66 C67 -89.6(4) . . . . ?
Zn3 O6 C66 C71 94.0(4) . . . . ?
O6 C66 C67 C68 -179.0(3) . . . . ?
C71 C66 C67 C68 -2.5(5) . . . . ?
O6 C66 C67 C65 6.3(5) . . . . ?
C71 C66 C67 C65 -177.2(3) . . . . ?
C60 C65 C67 C66 87.4(4) . . . . ?
C60 C65 C67 C68 -87.3(4) . . . . ?
C66 C67 C68 C69 0.4(5) . . . . ?
C65 C67 C68 C69 175.1(3) . . . . ?
C67 C68 C69 C70 2.0(5) . . . . ?
C67 C68 C69 C72 -174.9(4) . . . . ?
C68 C69 C70 C71 -2.4(6) . . . . ?
C72 C69 C70 C71 174.5(4) . . . . ?
C69 C70 C71 C66 0.4(6) . . . . ?
C69 C70 C71 C76 -177.4(3) . . . . ?
O6 C66 C71 C70 178.7(3) . . . . ?
C67 C66 C71 C70 2.1(5) . . . . ?
O6 C66 C71 C76 -3.5(5) . . . . ?
C67 C66 C71 C76 179.9(3) . . . . ?
C70 C69 C72 C73 168.8(7) . . . . ?
C68 C69 C72 C73 -14.5(8) . . . . ?
C70 C69 C72 C74X 1.6(11) . . . . ?
C68 C69 C72 C74X 178.3(10) . . . . ?
C70 C69 C72 C75 -52.6(7) . . . . ?
C68 C69 C72 C75 124.1(7) . . . . ?
C70 C69 C72 C73X 135.6(10) . . . . ?
C68 C69 C72 C73X -47.7(10) . . . . ?
C70 C69 C72 C75X -115.9(7) . . . . ?
C68 C69 C72 C75X 60.8(7) . . . . ?
C70 C69 C72 C74 53.4(6) . . . . ?
C68 C69 C72 C74 -130.0(5) . . . . ?
C70 C71 C76 C78 87.9(4) . . . . ?
C66 C71 C76 C78 -89.8(4) . . . . ?
C104 O7 C77 C78 92.4(5) . . . . ?
Zn3 O7 C77 C78 -86.7(4) . . . . ?
C104 O7 C77 C82 -89.9(5) . . . . ?
Zn3 O7 C77 C82 91.0(4) . . . . ?
O7 C77 C78 C79 -177.1(3) . . . . ?
C82 C77 C78 C79 5.2(6) . . . . ?
O7 C77 C78 C76 8.4(6) . . . . ?
C82 C77 C78 C76 -169.3(4) . . . . ?
C71 C76 C78 C77 98.7(4) . . . . ?
C71 C76 C78 C79 -75.7(4) . . . . ?
C77 C78 C79 C80 -2.5(6) . . . . ?
C76 C78 C79 C80 172.2(4) . . . . ?
C78 C79 C80 C81 -1.0(7) . . . . ?
C78 C79 C80 C83 179.2(4) . . . . ?
C79 C80 C81 C82 2.0(7) . . . . ?
C83 C80 C81 C82 -178.2(5) . . . . ?
C80 C81 C82 C77 0.6(6) . . . . ?
C80 C81 C82 C87 -175.1(4) . . . . ?
C78 C77 C82 C81 -4.3(6) . . . . ?
O7 C77 C82 C81 178.0(4) . . . . ?
C78 C77 C82 C87 171.3(4) . . . . ?
O7 C77 C82 C87 -6.4(6) . . . . ?
C79 C80 C83 C86 163.7(6) . . . . ?
C81 C80 C83 C86 -16.1(8) . . . . ?
C79 C80 C83 C84 41.5(7) . . . . ?
C81 C80 C83 C84 -138.3(6) . . . . ?
C79 C80 C83 C85 -79.9(7) . . . . ?
C81 C80 C83 C85 100.3(6) . . . . ?
C81 C82 C87 C89 76.0(5) . . . . ?
C77 C82 C87 C89 -99.6(4) . . . . ?
Zn2 O8 C88 C89 76.3(4) . . . . ?
Zn3 O8 C88 C89 -95.8(4) . . . . ?
Zn2 O8 C88 C93 -101.8(3) . . . . ?
Zn3 O8 C88 C93 86.1(4) . . . . ?
O8 C88 C89 C90 -177.0(3) . . . . ?
C93 C88 C89 C90 1.1(5) . . . . ?
O8 C88 C89 C87 5.8(5) . . . . ?
C93 C88 C89 C87 -176.1(3) . . . . ?
C82 C87 C89 C90 -91.0(4) . . . . ?
C82 C87 C89 C88 86.3(4) . . . . ?
C88 C89 C90 C91 0.3(6) . . . . ?
C87 C89 C90 C91 177.5(4) . . . . ?
C89 C90 C91 C92 -1.5(7) . . . . ?
C89 C90 C91 C94 174.7(4) . . . . ?
C90 C91 C92 C93 1.4(6) . . . . ?
C94 C91 C92 C93 -174.6(4) . . . . ?
C91 C92 C93 C88 0.0(5) . . . . ?
C91 C92 C93 C98 179.7(3) . . . . ?
O8 C88 C93 C92 176.9(3) . . . . ?
C89 C88 C93 C92 -1.2(5) . . . . ?
O8 C88 C93 C98 -2.8(5) . . . . ?
C89 C88 C93 C98 179.1(3) . . . . ?
C90 C91 C94 C95X -111.8(12) . . . . ?
C92 C91 C94 C95X 64.1(12) . . . . ?
C90 C91 C94 C96 48.8(8) . . . . ?
C92 C91 C94 C96 -135.3(6) . . . . ?
C90 C91 C94 C96X 33.2(14) . . . . ?
C92 C91 C94 C96X -150.9(13) . . . . ?
C90 C91 C94 C97 -179.1(6) . . . . ?
C92 C91 C94 C97 -3.2(8) . . . . ?
C90 C91 C94 C95 -66.3(6) . . . . ?
C92 C91 C94 C95 109.5(5) . . . . ?
C90 C91 C94 C97X 138.7(10) . . . . ?
C92 C91 C94 C97X -45.4(11) . . . . ?
C57 C56 C98 C93 -75.9(4) . . . . ?
C55 C56 C98 C93 99.0(4) . . . . ?
C92 C93 C98 C56 91.6(4) . . . . ?
C88 C93 C98 C56 -88.7(4) . . . . ?
Zn2 O9 C109 C110 173.2(4) . . . . ?
Zn1 O9 C109 C110 -13.2(8) . . . . ?
Zn2 O10 C111 C112 -178.6(5) . . . . ?
Zn3 O10 C111 C112 -7.4(9) . . . . ?
